data_1568479
loop_
_publ_author_name
'Cemortan, Valeriu'
'Simler, Thomas'
'Moutet, Jules'
'Jaoul, Arnaud'
'Clavagu\'era, Carine'
'Nocton, Gr\'egory'

_publ_section_title
;
 Structure and bonding patterns in heterometallic organometallics with
 linear Ln--Pd--Ln motifs
;
_journal_issue 10
_journal_name_full 'Chemical Science'
_journal_page_first 2676
_journal_page_last 2685
_journal_paper_doi 10.1039/D2SC06933D
_journal_volume 14
_journal_year 2023
_chemical_formula_moiety 'C74 H90 N10 Pd2 Yb2, 3(C7 H8)'
_chemical_formula_sum 'C95 H114 N10 Pd2 Yb2'
_chemical_formula_weight 1954.84
_space_group_crystal_system monoclinic
_space_group_IT_number 14
_space_group_name_Hall '-P 2yn'
_space_group_name_H-M_alt 'P 1 21/n 1'
_atom_sites_solution_hydrogens geom
_atom_sites_solution_primary dual
_audit_block_doi 10.5517/ccdc.csd.cc2dc2yt
_audit_creation_date 2022-10-18
_audit_creation_method
;
Olex2 1.5
(compiled 2022.04.07 svn.rca3783a0 for OlexSys, GUI svn.r6498)
;
_audit_update_record
;
2022-10-25 deposited with the CCDC.	2023-01-20 downloaded from the CCDC.
;
_cell_angle_alpha 90
_cell_angle_beta 111.427(2)
_cell_angle_gamma 90
_cell_formula_units_Z 4
_cell_length_a 14.7945(4)
_cell_length_b 34.6792(12)
_cell_length_c 17.8510(5)
_cell_measurement_reflns_used 8637
_cell_measurement_temperature 149.99
_cell_measurement_theta_max 24.109
_cell_measurement_theta_min 2.349
_cell_volume 8525.6(5)
_computing_cell_refinement 'SAINT V8.38A (Bruker, 2018)'
_computing_data_reduction 'SAINT V8.38A (Bruker, 2018)'
_computing_molecular_graphics 'Olex2 1.5 (Dolomanov et al., 2009)'
_computing_publication_material 'Olex2 1.5 (Dolomanov et al., 2009)'
_computing_structure_refinement 'SHELXL 2019/2 (Sheldrick, 2015)'
_computing_structure_solution 'SHELXT 2014/5 (Sheldrick, 2014)'
_diffrn_ambient_temperature 149.99
_diffrn_measured_fraction_theta_full 0.997
_diffrn_measured_fraction_theta_max 0.993
_diffrn_measurement_device_type 'Bruker APEX-II CCD'
_diffrn_measurement_method '\f and \w scans'
_diffrn_radiation_type MoK\a
_diffrn_radiation_wavelength 0.71073
_diffrn_reflns_av_R_equivalents 0.0964
_diffrn_reflns_av_unetI/netI 0.0795
_diffrn_reflns_Laue_measured_fraction_full 0.997
_diffrn_reflns_Laue_measured_fraction_max 0.993
_diffrn_reflns_limit_h_max 19
_diffrn_reflns_limit_h_min -18
_diffrn_reflns_limit_k_max 46
_diffrn_reflns_limit_k_min -39
_diffrn_reflns_limit_l_max 22
_diffrn_reflns_limit_l_min -24
_diffrn_reflns_number 100236
_diffrn_reflns_point_group_measured_fraction_full 0.997
_diffrn_reflns_point_group_measured_fraction_max 0.993
_diffrn_reflns_theta_full 25.242
_diffrn_reflns_theta_max 28.700
_diffrn_reflns_theta_min 2.315
_exptl_absorpt_coefficient_mu 2.640
_exptl_absorpt_correction_T_max 0.7461
_exptl_absorpt_correction_T_min 0.5921
_exptl_absorpt_correction_type multi-scan
_exptl_absorpt_process_details
;
SADABS-2016/2 (Bruker,2016/2) was used for absorption correction.
wR2(int) was 0.0913 before and 0.0675 after correction.
The Ratio of minimum to maximum transmission is 0.7936.
The \l/2 correction factor is Not present.
;
_exptl_crystal_colour red
_exptl_crystal_colour_primary red
_exptl_crystal_density_diffrn 1.523
_exptl_crystal_description plate
_exptl_crystal_F_000 3944
_exptl_crystal_size_max 0.34
_exptl_crystal_size_mid 0.28
_exptl_crystal_size_min 0.06
_refine_diff_density_max 1.653
_refine_diff_density_min -1.642
_refine_diff_density_rms 0.172
_refine_ls_extinction_method none
_refine_ls_goodness_of_fit_ref 1.020
_refine_ls_hydrogen_treatment constr
_refine_ls_matrix_type full
_refine_ls_number_parameters 1290
_refine_ls_number_reflns 21851
_refine_ls_number_restraints 1848
_refine_ls_restrained_S_all 0.994
_refine_ls_R_factor_all 0.0902
_refine_ls_R_factor_gt 0.0515
_refine_ls_shift/su_max 0.003
_refine_ls_shift/su_mean 0.000
_refine_ls_structure_factor_coef Fsqd
_refine_ls_weighting_details 'w=1/[\s^2^(Fo^2^)+(0.0522P)^2^+30.4974P] where P=(Fo^2^+2Fc^2^)/3'
_refine_ls_weighting_scheme calc
_refine_ls_wR_factor_gt 0.1148
_refine_ls_wR_factor_ref 0.1371
_reflns_Friedel_coverage 0.000
_reflns_number_gt 14866
_reflns_number_total 21851
_reflns_threshold_expression 'I > 2\s(I)'
_cod_data_source_file d2sc06933d2.cif
_cod_data_source_block 2
_cod_depositor_comments 'Adding full bibliography for 1568477--1568482.cif.'
_cod_database_code 1568479
_shelx_shelxl_version_number 2019/2
_shelx_space_group_comment
;
The symmetry employed for this shelxl refinement is uniquely defined
by the following loop, which should always be used as a source of
symmetry information in preference to the above space-group names.
They are only intended as comments.
;
_shelx_estimated_absorpt_t_max 0.858
_shelx_estimated_absorpt_t_min 0.467
_olex2_refinement_description
;
1. Fixed Uiso
 At 1.2 times of:
  All C(H) groups
 At 1.5 times of:
  All C(H,H,H) groups
2. Uiso/Uaniso restraints and constraints
C74 \\sim C75 \\sim C76 \\sim C77 \\sim C79 \\sim C83 \\sim C82 \\sim C81 \\sim
C78 \\sim C80 \\sim C79A \\sim C74A \\sim C75A \\sim C76A \\sim C77A \\sim C80A
\\sim C83A \\sim C82A \\sim C81A \\sim C78A: within 2A with sigma of 0.01 and
sigma for terminal atoms of 0.02 within 2A
C35 \\sim C37 \\sim C30 \\sim C32 \\sim C33 \\sim C36 \\sim C38 \\sim C31 \\sim
C39 \\sim C34 \\sim C32A \\sim C33A \\sim C35A \\sim C37A \\sim C30A \\sim C39A
\\sim C34A \\sim C36A \\sim C38A \\sim C31A: within 2A with sigma of 0.01 and
sigma for terminal atoms of 0.02 within 2A
C70 \\sim C69 \\sim C68 \\sim C67 \\sim C66 \\sim C71 \\sim C1 \\sim C72 \\sim
C2 \\sim C73 \\sim C66A \\sim C70A \\sim C69A \\sim C68A \\sim C67A \\sim C73A
\\sim C71A \\sim C1A \\sim C72A \\sim C2A: within 2A with sigma of 0.01 and
sigma for terminal atoms of 0.02 within 2A
C84 \\sim C85 \\sim C86 \\sim C87 \\sim C88 \\sim C89 \\sim C90 \\sim C84A
\\sim C85A \\sim C86A \\sim C87A \\sim C88A \\sim C89A \\sim C90A: within 2A
with sigma of 0.01 and sigma for terminal atoms of 0.02 within 2A
C25 \\sim C27 \\sim C20 \\sim C21 \\sim C23 \\sim C26 \\sim C28 \\sim C29 \\sim
C22 \\sim C24 \\sim C25A \\sim C27A \\sim C20A \\sim C21A \\sim C23A \\sim C26A
\\sim C28A \\sim C29A \\sim C22A \\sim C24A: within 2A with sigma of 0.004 and
sigma for terminal atoms of 0.008 within 2A
C74 \\sim C75 \\sim C79 \\sim C83 \\sim C82 \\sim C80 \\sim C79A \\sim C74A
\\sim C75A \\sim C80A \\sim C83A \\sim C82A \\sim C76 \\sim C77 \\sim C81 \\sim
C78 \\sim C76A \\sim C77A \\sim C81A \\sim C78A: within 2A with sigma of 0.004
and sigma for terminal atoms of 0.008 within 2A
3. Rigid body (RIGU) restrains
 C84, C85, C86, C87, C88, C89, C90, C84A, C85A, C86A, C87A, C88A, C89A, C90A
 with sigma for 1-2 distances of 0.001 and sigma for 1-3 distances of 0.001
 C3, C4, C91, C92, C93, C94, C95, C3A, C4A, C91A, C92A, C93A, C94A, C95A
 with sigma for 1-2 distances of 0.001 and sigma for 1-3 distances of 0.001
 C74, C75, C76, C77, C79, C83, C82, C81, C78, C80, C79A, C74A, C75A, C76A,
 C77A, C80A, C83A, C82A, C81A, C78A
 with sigma for 1-2 distances of 0.001 and sigma for 1-3 distances of 0.001
4. Others
 Sof(C32A)=Sof(C33A)=Sof(C35A)=Sof(C37A)=Sof(C30A)=Sof(C39A)=Sof(H39D)=
 Sof(H39E)=Sof(H39F)=Sof(C34A)=Sof(H34D)=Sof(H34E)=Sof(H34F)=Sof(C36A)=
 Sof(H36D)=Sof(H36E)=Sof(H36F)=Sof(C38A)=Sof(H38D)=Sof(H38E)=Sof(H38F)=
 Sof(C31A)=Sof(H31D)=Sof(H31E)=Sof(H31F)=1-FVAR(1)
 Sof(C35)=Sof(C37)=Sof(C30)=Sof(C32)=Sof(C33)=Sof(C36)=Sof(H36A)=Sof(H36B)=
 Sof(H36C)=Sof(C38)=Sof(H38A)=Sof(H38B)=Sof(H38C)=Sof(C31)=Sof(H31A)=Sof(H31B)=
 Sof(H31C)=Sof(C39)=Sof(H39A)=Sof(H39B)=Sof(H39C)=Sof(C34)=Sof(H34A)=Sof(H34B)=
 Sof(H34C)=FVAR(1)
 Sof(C25A)=Sof(C27A)=Sof(C20A)=Sof(C21A)=Sof(C23A)=Sof(C26A)=Sof(H26D)=
 Sof(H26E)=Sof(H26F)=Sof(C28A)=Sof(H28D)=Sof(H28E)=Sof(H28F)=Sof(C29A)=
 Sof(H29D)=Sof(H29E)=Sof(H29F)=Sof(C22A)=Sof(H22D)=Sof(H22E)=Sof(H22F)=
 Sof(C24A)=Sof(H24D)=Sof(H24E)=Sof(H24F)=1-FVAR(2)
 Sof(C25)=Sof(C27)=Sof(C20)=Sof(C21)=Sof(C23)=Sof(C26)=Sof(H26A)=Sof(H26B)=
 Sof(H26C)=Sof(C28)=Sof(H28A)=Sof(H28B)=Sof(H28C)=Sof(C29)=Sof(H29A)=Sof(H29B)=
 Sof(H29C)=Sof(C22)=Sof(H22A)=Sof(H22B)=Sof(H22C)=Sof(C24)=Sof(H24A)=Sof(H24B)=
 Sof(H24C)=FVAR(2)
 Sof(C79A)=Sof(C74A)=Sof(C75A)=Sof(C76A)=Sof(C77A)=Sof(C80A)=Sof(H80D)=
 Sof(H80E)=Sof(H80F)=Sof(C83A)=Sof(H83D)=Sof(H83E)=Sof(H83F)=Sof(C82A)=
 Sof(H82D)=Sof(H82E)=Sof(H82F)=Sof(C81A)=Sof(H81D)=Sof(H81E)=Sof(H81F)=
 Sof(C78A)=Sof(H78D)=Sof(H78E)=Sof(H78F)=1-FVAR(3)
 Sof(C74)=Sof(C75)=Sof(C76)=Sof(C77)=Sof(C79)=Sof(C83)=Sof(H83A)=Sof(H83B)=
 Sof(H83C)=Sof(C82)=Sof(H82A)=Sof(H82B)=Sof(H82C)=Sof(C81)=Sof(H81A)=Sof(H81B)=
 Sof(H81C)=Sof(C78)=Sof(H78A)=Sof(H78B)=Sof(H78C)=Sof(C80)=Sof(H80A)=Sof(H80B)=
 Sof(H80C)=FVAR(3)
 Sof(C66A)=Sof(C70A)=Sof(C69A)=Sof(C68A)=Sof(C67A)=Sof(C73A)=Sof(H73D)=
 Sof(H73E)=Sof(H73F)=Sof(C71A)=Sof(H71D)=Sof(H71E)=Sof(H71F)=Sof(C1A)=Sof(H1AA)=
 Sof(H1AB)=Sof(H1AC)=Sof(C72A)=Sof(H72D)=Sof(H72E)=Sof(H72F)=Sof(C2A)=Sof(H2AA)=
 Sof(H2AB)=Sof(H2AC)=1-FVAR(4)
 Sof(C70)=Sof(C69)=Sof(C68)=Sof(C67)=Sof(C66)=Sof(C71)=Sof(H71A)=Sof(H71B)=
 Sof(H71C)=Sof(C1)=Sof(H1A)=Sof(H1B)=Sof(H1C)=Sof(C72)=Sof(H72A)=Sof(H72B)=
 Sof(H72C)=Sof(C2)=Sof(H2A)=Sof(H2B)=Sof(H2C)=Sof(C73)=Sof(H73A)=Sof(H73B)=
 Sof(H73C)=FVAR(4)
 Sof(C92A)=Sof(C91A)=Sof(H91A)=Sof(C4A)=Sof(H4A)=Sof(C3A)=Sof(H3A)=Sof(C94A)=
 Sof(H94A)=Sof(C93A)=Sof(H93A)=Sof(C95A)=Sof(H95D)=Sof(H95E)=Sof(H95F)=1-FVAR(5)
 Sof(C3)=Sof(H3)=Sof(C4)=Sof(H4)=Sof(C91)=Sof(H91)=Sof(C92)=Sof(C93)=Sof(H93)=
 Sof(C94)=Sof(H94)=Sof(C95)=Sof(H95A)=Sof(H95B)=Sof(H95C)=FVAR(5)
 Sof(C87A)=Sof(C89A)=Sof(H89A)=Sof(C90A)=Sof(H90A)=Sof(C84A)=Sof(H84A)=
 Sof(C85A)=Sof(H85A)=Sof(C86A)=Sof(H86A)=Sof(C88A)=Sof(H88D)=Sof(H88E)=
 Sof(H88F)=1-FVAR(6)
 Sof(C87)=Sof(C89)=Sof(H89)=Sof(C90)=Sof(H90)=Sof(C84)=Sof(H84)=Sof(C85)=
 Sof(H85)=Sof(C86)=Sof(H86)=Sof(C88)=Sof(H88A)=Sof(H88B)=Sof(H88C)=FVAR(6)
5.a :
 C25(C27,C20,C21,C23,C26,C28,C29,C22,C24), C35(C37,C30,C32,C33,C36,C38,C31,C39,
 C34), C70(C69,C68,C67,C66,C71,C1,C72,C2,C73), C74(C75,C76,C77,C79,C83,C82,C81,
 C78,C80), C32A(C33A,C35A,C37A,C30A,C39A,C34A,C36A,C38A,C31A), C25A(C27A,C20A,
 C21A,C23A,C26A,C28A,C29A,C22A,C24A), C79A(C74A,C75A,C76A,C77A,C80A,C83A,C82A,
 C81A,C78A), C66A(C70A,C69A,C68A,C67A,C73A,C71A,C1A,C72A,C2A), C3(C4,C91,C92,
 C93,C94)
5.b Ternary CH refined with riding coordinates:
 C16(H16), C17(H17)
5.c Aromatic/amide H refined with riding coordinates:
 C5(H5), C6(H6), C7(H7), C8(H8), C11(H11), C12(H12), C15(H15), C18(H18),
 C19(H19), C43(H43), C44(H44), C45(H45), C46(H46), C48(H48), C49(H49), C50(H50),
  C51(H51), C52(H52), C54(H54), C55(H55), C56(H56), C57(H57), C58(H58),
 C61(H61), C62(H62), C63(H63), C64(H64), C89(H89), C90(H90), C84(H84), C85(H85),
  C86(H86), C3(H3), C4(H4), C91(H91), C93(H93), C94(H94), C91A(H91A), C4A(H4A),
 C3A(H3A), C94A(H94A), C93A(H93A), C89A(H89A), C90A(H90A), C84A(H84A),
 C85A(H85A), C86A(H86A)
5.d Fitted hexagon refined as free rotating group:
 C87(C89,C90,C84,C85,C86), C92A(C91A,C4A,C3A,C94A,C93A), C87A(C89A,C90A,C84A,
 C85A,C86A)
5.e Idealised Me refined as rotating group:
 C10(H10A,H10B,H10C), C26(H26A,H26B,H26C), C28(H28A,H28B,H28C), C29(H29A,H29B,
 H29C), C22(H22A,H22B,H22C), C24(H24A,H24B,H24C), C36(H36A,H36B,H36C), C38(H38A,
 H38B,H38C), C31(H31A,H31B,H31C), C39(H39A,H39B,H39C), C34(H34A,H34B,H34C),
 C53(H53A,H53B,H53C), C59(H59A,H59B,H59C), C71(H71A,H71B,H71C), C1(H1A,H1B,H1C),
  C72(H72A,H72B,H72C), C2(H2A,H2B,H2C), C73(H73A,H73B,H73C), C83(H83A,H83B,
 H83C), C82(H82A,H82B,H82C), C81(H81A,H81B,H81C), C78(H78A,H78B,H78C), C80(H80A,
 H80B,H80C), C88(H88A,H88B,H88C), C39A(H39D,H39E,H39F), C34A(H34D,H34E,H34F),
 C36A(H36D,H36E,H36F), C38A(H38D,H38E,H38F), C31A(H31D,H31E,H31F), C26A(H26D,
 H26E,H26F), C28A(H28D,H28E,H28F), C29A(H29D,H29E,H29F), C22A(H22D,H22E,H22F),
 C24A(H24D,H24E,H24F), C80A(H80D,H80E,H80F), C83A(H83D,H83E,H83F), C82A(H82D,
 H82E,H82F), C81A(H81D,H81E,H81F), C78A(H78D,H78E,H78F), C73A(H73D,H73E,H73F),
 C71A(H71D,H71E,H71F), C1A(H1AA,H1AB,H1AC), C72A(H72D,H72E,H72F), C2A(H2AA,H2AB,
 H2AC), C95(H95A,H95B,H95C), C95A(H95D,H95E,H95F), C88A(H88D,H88E,H88F)
;
_olex2_submission_special_instructions 'No special instructions were received'

loop_
_space_group_symop_operation_xyz
'x, y, z'
'-x+1/2, y+1/2, -z+1/2'
'-x, -y, -z'
'x-1/2, -y-1/2, z-1/2'

loop_
_atom_site_label
_atom_site_type_symbol
_atom_site_fract_x
_atom_site_fract_y
_atom_site_fract_z
_atom_site_U_iso_or_equiv
_atom_site_adp_type
_atom_site_occupancy
_atom_site_site_symmetry_order
_atom_site_calc_flag
_atom_site_refinement_flags_posn
_atom_site_refinement_flags_adp
_atom_site_refinement_flags_occupancy
_atom_site_disorder_assembly
_atom_site_disorder_group
Yb1 Yb 0.50948(2) 0.62630(2) 0.44525(2) 0.02550(7) Uani 1 1 d . . . . .
Yb2 Yb -0.11504(2) 0.45021(2) 0.21738(2) 0.02604(7) Uani 1 1 d . . . . .
Pd1 Pd 0.12331(3) 0.66603(2) 0.23790(3) 0.02742(11) Uani 1 1 d . . . . .
Pd2 Pd -0.08813(3) 0.61126(2) 0.30340(3) 0.02676(11) Uani 1 1 d . . . . .
N2 N 0.2390(3) 0.68963(15) 0.3271(3) 0.0282(11) Uani 1 1 d . . . . .
N3 N 0.1963(3) 0.61414(15) 0.2944(3) 0.0260(11) Uani 1 1 d . . . . .
N4 N 0.3618(3) 0.59768(15) 0.3727(3) 0.0265(11) Uani 1 1 d . . . . .
C5 C 0.3421(4) 0.56082(18) 0.3393(4) 0.0297(13) Uani 1 1 d . . . . .
H5 H 0.394812 0.543390 0.349651 0.036 Uiso 1 1 calc R U . . .
N6 N -0.0022(3) 0.49622(14) 0.2875(3) 0.0241(10) Uani 1 1 d . . . . .
N7 N -0.1972(3) 0.50874(16) 0.1938(3) 0.0284(11) Uani 1 1 d . . . . .
N8 N 0.0120(3) 0.56398(15) 0.3129(3) 0.0253(10) Uani 1 1 d . . . . .
N9 N -0.1798(3) 0.57246(15) 0.2282(3) 0.0260(11) Uani 1 1 d . . . . .
N10 N 0.0070(4) 0.64569(16) 0.3871(3) 0.0312(12) Uani 1 1 d . . . . .
N11 N 0.0188(3) 0.63956(16) 0.1451(3) 0.0300(11) Uani 1 1 d . . . . .
N12 N 0.3940(3) 0.67629(15) 0.4084(3) 0.0271(11) Uani 1 1 d . . . . .
C6 C 0.8486(8) 0.2066(3) 0.4197(7) 0.077(3) Uani 1 1 d . . . . .
H6 H 0.897179 0.190841 0.456720 0.092 Uiso 1 1 calc R U . . .
C7 C 0.7654(9) 0.2159(3) 0.4323(7) 0.073(3) Uani 1 1 d . . . . .
H7 H 0.755920 0.206861 0.479109 0.088 Uiso 1 1 calc R U . . .
C8 C 0.6957(7) 0.2382(3) 0.3779(8) 0.073(3) Uani 1 1 d . . . . .
H8 H 0.638420 0.244276 0.387838 0.088 Uiso 1 1 calc R U . . .
C9 C 0.7061(8) 0.2521(3) 0.3090(7) 0.075(3) Uani 1 1 d . . . . .
C10 C 0.6307(10) 0.2774(4) 0.2503(9) 0.119(5) Uani 1 1 d . . . . .
H10A H 0.627849 0.272024 0.195619 0.179 Uiso 1 1 calc R U . . .
H10B H 0.647796 0.304542 0.263378 0.179 Uiso 1 1 calc R U . . .
H10C H 0.567209 0.272175 0.253733 0.179 Uiso 1 1 calc R U . . .
C11 C 0.8594(8) 0.2208(3) 0.3511(7) 0.071(3) Uani 1 1 d . . . . .
H11 H 0.916953 0.214982 0.341458 0.085 Uiso 1 1 calc R U . . .
C12 C 0.7914(9) 0.2427(3) 0.2977(7) 0.071(3) Uani 1 1 d . . . . .
H12 H 0.801682 0.251860 0.251367 0.086 Uiso 1 1 calc R U . . .
C13 C 0.3075(4) 0.66289(18) 0.3593(4) 0.0277(13) Uani 1 1 d . . . . .
C14 C 0.2862(4) 0.62193(18) 0.3414(4) 0.0269(13) Uani 1 1 d . . . . .
C15 C 0.2537(4) 0.54870(19) 0.2939(4) 0.0318(14) Uani 1 1 d . . . . .
H15 H 0.245417 0.524576 0.266989 0.038 Uiso 1 1 calc R U . . .
C16 C 0.1670(4) 0.57348(17) 0.2854(3) 0.0254(12) Uani 1 1 d . . . . .
H16 H 0.117430 0.569701 0.230139 0.030 Uiso 1 1 calc R U . . .
C17 C 0.1199(4) 0.56154(18) 0.3486(3) 0.0258(12) Uani 1 1 d . . . . .
H17 H 0.143379 0.579893 0.394993 0.031 Uiso 1 1 calc R U . . .
C18 C 0.1481(4) 0.52167(18) 0.3801(4) 0.0272(13) Uani 1 1 d . . . . .
H18 H 0.207423 0.517428 0.423988 0.033 Uiso 1 1 calc R U . . .
C19 C 0.0897(4) 0.49186(17) 0.3464(3) 0.0254(12) Uani 1 1 d . . . . .
H19 H 0.112166 0.466527 0.363676 0.031 Uiso 1 1 calc R U . . .
C25 C -0.2063(6) 0.4466(3) 0.3198(5) 0.0375(13) Uani 0.466(15) 1 d G U P A 1
C27 C -0.1070(6) 0.4397(2) 0.3655(6) 0.0353(13) Uani 0.466(15) 1 d G U P A 1
C20 C -0.0819(5) 0.4034(2) 0.3423(6) 0.0362(13) Uani 0.466(15) 1 d G U P A 1
C21 C -0.1658(5) 0.3879(2) 0.2823(5) 0.0384(13) Uani 0.466(15) 1 d G U P A 1
C23 C -0.2427(5) 0.4146(3) 0.2684(5) 0.0393(14) Uani 0.466(15) 1 d G U P A 1
C26 C -0.2633(9) 0.4818(4) 0.3250(8) 0.045(3) Uani 0.466(15) 1 d G U P A 1
H26A H -0.328682 0.480407 0.283671 0.067 Uiso 0.466(15) 1 calc R U P A 1
H26B H -0.230413 0.504988 0.316408 0.067 Uiso 0.466(15) 1 calc R U P A 1
H26C H -0.268009 0.483017 0.378331 0.067 Uiso 0.466(15) 1 calc R U P A 1
C28 C -0.0398(10) 0.4663(3) 0.4278(8) 0.049(3) Uani 0.466(15) 1 d G U P A 1
H28A H -0.066998 0.471766 0.469207 0.073 Uiso 0.466(15) 1 calc R U P A 1
H28B H -0.032630 0.490504 0.402096 0.073 Uiso 0.466(15) 1 calc R U P A 1
H28C H 0.023822 0.454032 0.452652 0.073 Uiso 0.466(15) 1 calc R U P A 1
C29 C 0.0166(7) 0.3847(4) 0.3756(9) 0.038(2) Uani 0.466(15) 1 d G U P A 1
H29A H 0.040805 0.380451 0.331953 0.057 Uiso 0.466(15) 1 calc R U P A 1
H29B H 0.011444 0.359881 0.400051 0.057 Uiso 0.466(15) 1 calc R U P A 1
H29C H 0.061634 0.401498 0.416406 0.057 Uiso 0.466(15) 1 calc R U P A 1
C22 C -0.1720(9) 0.3497(3) 0.2406(8) 0.039(2) Uani 0.466(15) 1 d G U P A 1
H22A H -0.232515 0.336658 0.236293 0.058 Uiso 0.466(15) 1 calc R U P A 1
H22B H -0.116574 0.333568 0.271741 0.058 Uiso 0.466(15) 1 calc R U P A 1
H22C H -0.171023 0.353926 0.186639 0.058 Uiso 0.466(15) 1 calc R U P A 1
C24 C -0.3450(7) 0.4097(4) 0.2094(8) 0.046(3) Uani 0.466(15) 1 d G U P A 1
H24A H -0.385179 0.431047 0.215510 0.069 Uiso 0.466(15) 1 calc R U P A 1
H24B H -0.371400 0.385226 0.219719 0.069 Uiso 0.466(15) 1 calc R U P A 1
H24C H -0.345030 0.409698 0.154471 0.069 Uiso 0.466(15) 1 calc R U P A 1
C35 C -0.1255(4) 0.40528(18) 0.0872(4) 0.040(2) Uani 0.556(8) 1 d G U P A 1
C37 C -0.1610(4) 0.4423(2) 0.0581(4) 0.039(2) Uani 0.556(8) 1 d G U P A 1
C30 C -0.0828(5) 0.46862(17) 0.0866(4) 0.042(2) Uani 0.556(8) 1 d G U P A 1
C32 C 0.0011(4) 0.44782(19) 0.1333(4) 0.041(2) Uani 0.556(8) 1 d G U P A 1
C33 C -0.0253(4) 0.40864(18) 0.1336(4) 0.041(2) Uani 0.556(8) 1 d G U P A 1
C36 C -0.1839(7) 0.3687(3) 0.0715(6) 0.069(4) Uani 0.556(8) 1 d G U P A 1
H36A H -0.216557 0.365041 0.013370 0.103 Uiso 0.556(8) 1 calc R U P A 1
H36B H -0.232588 0.370364 0.096705 0.103 Uiso 0.556(8) 1 calc R U P A 1
H36C H -0.140728 0.346780 0.094261 0.103 Uiso 0.556(8) 1 calc R U P A 1
C38 C -0.2639(6) 0.4521(3) 0.0061(5) 0.058(4) Uani 0.556(8) 1 d G U P A 1
H38A H -0.299135 0.460621 0.040159 0.087 Uiso 0.556(8) 1 calc R U P A 1
H38B H -0.295643 0.429236 -0.024450 0.087 Uiso 0.556(8) 1 calc R U P A 1
H38C H -0.263836 0.472810 -0.031218 0.087 Uiso 0.556(8) 1 calc R U P A 1
C31 C -0.0879(8) 0.5113(2) 0.0701(6) 0.062(4) Uani 0.556(8) 1 d G U P A 1
H31A H -0.112127 0.524519 0.107517 0.093 Uiso 0.556(8) 1 calc R U P A 1
H31B H -0.131980 0.516096 0.014703 0.093 Uiso 0.556(8) 1 calc R U P A 1
H31C H -0.023013 0.520924 0.077388 0.093 Uiso 0.556(8) 1 calc R U P A 1
C39 C 0.1008(6) 0.4644(3) 0.1751(6) 0.058(4) Uani 0.556(8) 1 d G U P A 1
H39A H 0.149203 0.447454 0.166665 0.087 Uiso 0.556(8) 1 calc R U P A 1
H39B H 0.113867 0.466628 0.232819 0.087 Uiso 0.556(8) 1 calc R U P A 1
H39C H 0.104267 0.490011 0.152980 0.087 Uiso 0.556(8) 1 calc R U P A 1
C34 C 0.0414(7) 0.3763(3) 0.1759(6) 0.054(4) Uani 0.556(8) 1 d G U P A 1
H34A H 0.097312 0.375688 0.158894 0.082 Uiso 0.556(8) 1 calc R U P A 1
H34B H 0.006430 0.351725 0.162262 0.082 Uiso 0.556(8) 1 calc R U P A 1
H34C H 0.064027 0.380332 0.234235 0.082 Uiso 0.556(8) 1 calc R U P A 1
C40 C -0.1393(4) 0.53804(18) 0.2329(3) 0.0234(12) Uani 1 1 d . . . . .
C41 C -0.0343(4) 0.53275(18) 0.2805(3) 0.0237(12) Uani 1 1 d . . . . .
C42 C -0.2766(4) 0.56621(19) 0.1798(3) 0.0278(13) Uani 1 1 d . . . . .
C43 C -0.3566(4) 0.5912(2) 0.1531(4) 0.0383(16) Uani 1 1 d . . . . .
H43 H -0.350257 0.617828 0.166625 0.046 Uiso 1 1 calc R U . . .
C44 C -0.4448(5) 0.5755(2) 0.1062(4) 0.0407(17) Uani 1 1 d . . . . .
H44 H -0.500220 0.591791 0.086232 0.049 Uiso 1 1 calc R U . . .
C45 C -0.4545(5) 0.5364(2) 0.0874(4) 0.0402(17) Uani 1 1 d . . . . .
H45 H -0.517080 0.526598 0.056588 0.048 Uiso 1 1 calc R U . . .
C46 C -0.3773(4) 0.5114(2) 0.1118(4) 0.0365(15) Uani 1 1 d . . . . .
H46 H -0.384709 0.484808 0.097844 0.044 Uiso 1 1 calc R U . . .
C47 C -0.2862(4) 0.52715(19) 0.1587(4) 0.0280(13) Uani 1 1 d . . . . .
C48 C 0.0574(5) 0.6300(2) 0.4601(4) 0.0347(15) Uani 1 1 d . . . . .
H48 H 0.047536 0.603621 0.469142 0.042 Uiso 1 1 calc R U . . .
C49 C 0.1230(5) 0.6514(2) 0.5218(4) 0.0436(18) Uani 1 1 d . . . . .
H49 H 0.157087 0.639868 0.572625 0.052 Uiso 1 1 calc R U . . .
C50 C 0.1381(6) 0.6898(2) 0.5083(5) 0.049(2) Uani 1 1 d . . . . .
H50 H 0.182541 0.704966 0.549714 0.059 Uiso 1 1 calc R U . . .
C51 C 0.0872(6) 0.7056(2) 0.4334(5) 0.0486(19) Uani 1 1 d . . . . .
H51 H 0.096992 0.731765 0.422443 0.058 Uiso 1 1 calc R U . . .
C52 C 0.0221(5) 0.6828(2) 0.3749(4) 0.0387(16) Uani 1 1 d . . . . .
H52 H -0.013300 0.693867 0.323894 0.046 Uiso 1 1 calc R U . . .
C53 C -0.1937(5) 0.6508(2) 0.2887(5) 0.0447(18) Uani 1 1 d . . . . .
H53A H -0.217850 0.660126 0.233048 0.067 Uiso 1 1 calc R U . . .
H53B H -0.167238 0.672505 0.325404 0.067 Uiso 1 1 calc R U . . .
H53C H -0.247079 0.638978 0.300622 0.067 Uiso 1 1 calc R U . . .
C54 C 0.0451(5) 0.6175(2) 0.0946(4) 0.0365(15) Uani 1 1 d . . . . .
H54 H 0.112275 0.614240 0.104653 0.044 Uiso 1 1 calc R U . . .
C55 C -0.0214(6) 0.5997(2) 0.0293(4) 0.0447(18) Uani 1 1 d . . . . .
H55 H -0.000367 0.584378 -0.005416 0.054 Uiso 1 1 calc R U . . .
C56 C -0.1194(5) 0.6041(2) 0.0142(4) 0.0437(18) Uani 1 1 d . . . . .
H56 H -0.166832 0.592220 -0.031204 0.052 Uiso 1 1 calc R U . . .
C57 C -0.1463(5) 0.6262(2) 0.0670(4) 0.0413(17) Uani 1 1 d . . . . .
H57 H -0.213040 0.629213 0.058927 0.050 Uiso 1 1 calc R U . . .
C58 C -0.0770(4) 0.6438(2) 0.1306(4) 0.0345(15) Uani 1 1 d . . . . .
H58 H -0.096597 0.659473 0.165713 0.041 Uiso 1 1 calc R U . . .
C59 C 0.0687(5) 0.7177(2) 0.1881(4) 0.0417(17) Uani 1 1 d . . . . .
H59A H 0.023663 0.713773 0.132695 0.063 Uiso 1 1 calc R U . . .
H59B H 0.121966 0.734525 0.188148 0.063 Uiso 1 1 calc R U . . .
H59C H 0.034169 0.729781 0.219567 0.063 Uiso 1 1 calc R U . . .
C60 C 0.2832(4) 0.72401(18) 0.3582(4) 0.0291(13) Uani 1 1 d . . . . .
C61 C 0.2486(5) 0.76205(19) 0.3483(4) 0.0362(15) Uani 1 1 d . . . . .
H61 H 0.183499 0.767787 0.315006 0.043 Uiso 1 1 calc R U . . .
C62 C 0.3122(5) 0.7909(2) 0.3883(4) 0.0395(16) Uani 1 1 d . . . . .
H62 H 0.290608 0.816883 0.381503 0.047 Uiso 1 1 calc R U . . .
C63 C 0.4078(5) 0.7827(2) 0.4389(4) 0.0384(16) Uani 1 1 d . . . . .
H63 H 0.449492 0.803131 0.466332 0.046 Uiso 1 1 calc R U . . .
C64 C 0.4419(5) 0.7455(2) 0.4493(4) 0.0355(15) Uani 1 1 d . . . . .
H64 H 0.506986 0.740126 0.483224 0.043 Uiso 1 1 calc R U . . .
C65 C 0.3792(5) 0.71570(18) 0.4089(4) 0.0288(13) Uani 1 1 d . . . . .
C70 C 0.5479(4) 0.64638(15) 0.5962(3) 0.042(2) Uani 0.648(6) 1 d G U P B 1
C69 C 0.6263(3) 0.62242(16) 0.5989(3) 0.041(2) Uani 0.648(6) 1 d G U P B 1
C68 C 0.5900(4) 0.58467(15) 0.5773(3) 0.036(2) Uani 0.648(6) 1 d G U P B 1
C67 C 0.4891(4) 0.58531(15) 0.5614(3) 0.037(2) Uani 0.648(6) 1 d G U P B 1
C66 C 0.4631(3) 0.62344(16) 0.5731(3) 0.041(2) Uani 0.648(6) 1 d G U P B 1
C71 C 0.5536(6) 0.6888(2) 0.6147(5) 0.072(4) Uani 0.648(6) 1 d G U P B 1
H71A H 0.543317 0.703465 0.565342 0.108 Uiso 0.648(6) 1 calc R U P B 1
H71B H 0.617818 0.694878 0.654645 0.108 Uiso 0.648(6) 1 calc R U P B 1
H71C H 0.503521 0.695646 0.636141 0.108 Uiso 0.648(6) 1 calc R U P B 1
C1 C 0.7300(5) 0.6349(2) 0.6207(5) 0.080(4) Uani 0.648(6) 1 d G U P B 1
H1A H 0.771578 0.612059 0.628493 0.120 Uiso 0.648(6) 1 calc R U P B 1
H1B H 0.750296 0.649935 0.670560 0.120 Uiso 0.648(6) 1 calc R U P B 1
H1C H 0.735885 0.650730 0.577252 0.120 Uiso 0.648(6) 1 calc R U P B 1
C72 C 0.6483(6) 0.5500(2) 0.5724(5) 0.065(4) Uani 0.648(6) 1 d G U P B 1
H72A H 0.636258 0.544210 0.515793 0.097 Uiso 0.648(6) 1 calc R U P B 1
H72B H 0.629222 0.527854 0.597316 0.097 Uiso 0.648(6) 1 calc R U P B 1
H72C H 0.717527 0.555340 0.600717 0.097 Uiso 0.648(6) 1 calc R U P B 1
C2 C 0.4214(6) 0.5514(2) 0.5365(5) 0.069(4) Uani 0.648(6) 1 d G U P B 1
H2A H 0.355921 0.559527 0.531227 0.104 Uiso 0.648(6) 1 calc R U P B 1
H2B H 0.443957 0.531116 0.577317 0.104 Uiso 0.648(6) 1 calc R U P B 1
H2C H 0.420276 0.541542 0.484748 0.104 Uiso 0.648(6) 1 calc R U P B 1
C73 C 0.3629(5) 0.6372(2) 0.5627(5) 0.065(3) Uani 0.648(6) 1 d G U P B 1
H73A H 0.360401 0.665385 0.558144 0.098 Uiso 0.648(6) 1 calc R U P B 1
H73B H 0.347412 0.629362 0.609341 0.098 Uiso 0.648(6) 1 calc R U P B 1
H73C H 0.315649 0.625866 0.513756 0.098 Uiso 0.648(6) 1 calc R U P B 1
C74 C 0.5307(4) 0.63140(18) 0.3063(4) 0.0418(12) Uani 0.545(7) 1 d G U P B 1
C75 C 0.5892(4) 0.66095(17) 0.3552(4) 0.0432(12) Uani 0.545(7) 1 d G U P B 1
C76 C 0.6693(4) 0.64328(19) 0.4157(4) 0.0438(13) Uani 0.545(7) 1 d G U P B 1
C77 C 0.6603(4) 0.60281(19) 0.4041(4) 0.0437(13) Uani 0.545(7) 1 d G U P B 1
C79 C 0.5746(4) 0.59547(17) 0.3365(4) 0.0404(12) Uani 0.545(7) 1 d G U P B 1
C83 C 0.4381(6) 0.6372(3) 0.2347(6) 0.044(2) Uani 0.545(7) 1 d G U P B 1
H83A H 0.404850 0.612348 0.218806 0.066 Uiso 0.545(7) 1 calc R U P B 1
H83B H 0.453380 0.647724 0.189772 0.066 Uiso 0.545(7) 1 calc R U P B 1
H83C H 0.395797 0.655146 0.248858 0.066 Uiso 0.545(7) 1 calc R U P B 1
C82 C 0.5696(7) 0.7036(2) 0.3448(6) 0.051(2) Uani 0.545(7) 1 d G U P B 1
H82A H 0.514376 0.708298 0.294644 0.076 Uiso 0.545(7) 1 calc R U P B 1
H82B H 0.627173 0.716838 0.342535 0.076 Uiso 0.545(7) 1 calc R U P B 1
H82C H 0.554628 0.713542 0.390310 0.076 Uiso 0.545(7) 1 calc R U P B 1
C81 C 0.7497(6) 0.6639(3) 0.4808(6) 0.054(2) Uani 0.545(7) 1 d G U P B 1
H81A H 0.722408 0.678715 0.514225 0.081 Uiso 0.545(7) 1 calc R U P B 1
H81B H 0.783129 0.681325 0.456341 0.081 Uiso 0.545(7) 1 calc R U P B 1
H81C H 0.796078 0.644897 0.514383 0.081 Uiso 0.545(7) 1 calc R U P B 1
C78 C 0.7295(6) 0.5728(3) 0.4548(6) 0.054(2) Uani 0.545(7) 1 d G U P B 1
H78A H 0.780986 0.568223 0.433538 0.082 Uiso 0.545(7) 1 calc R U P B 1
H78B H 0.694253 0.548735 0.453389 0.082 Uiso 0.545(7) 1 calc R U P B 1
H78C H 0.758380 0.581977 0.510473 0.082 Uiso 0.545(7) 1 calc R U P B 1
C80 C 0.5369(7) 0.5564(2) 0.3027(6) 0.048(2) Uani 0.545(7) 1 d G U P B 1
H80A H 0.469969 0.558803 0.264463 0.073 Uiso 0.545(7) 1 calc R U P B 1
H80B H 0.538554 0.539062 0.346599 0.073 Uiso 0.545(7) 1 calc R U P B 1
H80C H 0.577722 0.545766 0.275065 0.073 Uiso 0.545(7) 1 calc R U P B 1
C87 C 0.3929(16) 0.4371(6) 0.1689(12) 0.075(3) Uani 0.50(3) 1 d G U P C 1
C89 C 0.3886(14) 0.4065(7) 0.2178(9) 0.074(3) Uani 0.50(3) 1 d G U P C 1
H89 H 0.386080 0.411350 0.269394 0.089 Uiso 0.50(3) 1 calc R U P C 1
C90 C 0.3881(17) 0.3688(6) 0.1913(10) 0.075(3) Uani 0.50(3) 1 d G U P C 1
H90 H 0.385136 0.347853 0.224769 0.090 Uiso 0.50(3) 1 calc R U P C 1
C84 C 0.3918(16) 0.3616(6) 0.1159(11) 0.074(3) Uani 0.50(3) 1 d G U P C 1
H84 H 0.391390 0.335835 0.097764 0.089 Uiso 0.50(3) 1 calc R U P C 1
C85 C 0.3960(14) 0.3922(7) 0.0669(9) 0.072(3) Uani 0.50(3) 1 d G U P C 1
H85 H 0.398589 0.387314 0.015383 0.087 Uiso 0.50(3) 1 calc R U P C 1
C86 C 0.3966(17) 0.4299(6) 0.0935(12) 0.073(3) Uani 0.50(3) 1 d G U P C 1
H86 H 0.399534 0.450812 0.060006 0.088 Uiso 0.50(3) 1 calc R U P C 1
C88 C 0.4023(18) 0.4722(8) 0.2055(17) 0.079(4) Uani 0.50(3) 1 d . U P C 1
H88A H 0.470897 0.477080 0.237391 0.119 Uiso 0.50(3) 1 calc R U P C 1
H88B H 0.364851 0.472505 0.240844 0.119 Uiso 0.50(3) 1 calc R U P C 1
H88C H 0.377846 0.492366 0.164480 0.119 Uiso 0.50(3) 1 calc R U P C 1
C32A C 0.0095(5) 0.4371(2) 0.1472(5) 0.040(2) Uani 0.444(8) 1 d G U P A 2
C33A C -0.0539(6) 0.4052(2) 0.1290(5) 0.041(2) Uani 0.444(8) 1 d G U P A 2
C35A C -0.1463(6) 0.4180(3) 0.0780(5) 0.041(2) Uani 0.444(8) 1 d G U P A 2
C37A C -0.1400(5) 0.4578(2) 0.0648(5) 0.040(2) Uani 0.444(8) 1 d G U P A 2
C30A C -0.0437(6) 0.4696(2) 0.1076(5) 0.037(2) Uani 0.444(8) 1 d G U P A 2
C39A C 0.1150(7) 0.4365(4) 0.1995(8) 0.056(4) Uani 0.444(8) 1 d G U P A 2
H39D H 0.124482 0.450049 0.250024 0.084 Uiso 0.444(8) 1 calc R U P A 2
H39E H 0.152684 0.449336 0.171604 0.084 Uiso 0.444(8) 1 calc R U P A 2
H39F H 0.136915 0.409736 0.211224 0.084 Uiso 0.444(8) 1 calc R U P A 2
C34A C -0.0276(10) 0.3648(3) 0.1586(8) 0.083(6) Uani 0.444(8) 1 d G U P A 2
H34D H 0.032817 0.357329 0.151757 0.124 Uiso 0.444(8) 1 calc R U P A 2
H34E H -0.079826 0.347215 0.127594 0.124 Uiso 0.444(8) 1 calc R U P A 2
H34F H -0.018745 0.363322 0.215639 0.124 Uiso 0.444(8) 1 calc R U P A 2
C36A C -0.2356(9) 0.3936(4) 0.0440(8) 0.071(5) Uani 0.444(8) 1 d G U P A 2
H36D H -0.217838 0.368218 0.029253 0.106 Uiso 0.444(8) 1 calc R U P A 2
H36E H -0.281797 0.406087 -0.003892 0.106 Uiso 0.444(8) 1 calc R U P A 2
H36F H -0.265459 0.390357 0.084387 0.106 Uiso 0.444(8) 1 calc R U P A 2
C38A C -0.2214(8) 0.4831(4) 0.0142(7) 0.069(5) Uani 0.444(8) 1 d G U P A 2
H38D H -0.272520 0.483618 0.036961 0.104 Uiso 0.444(8) 1 calc R U P A 2
H38E H -0.248059 0.472897 -0.040763 0.104 Uiso 0.444(8) 1 calc R U P A 2
H38F H -0.197064 0.509284 0.013307 0.104 Uiso 0.444(8) 1 calc R U P A 2
C31A C -0.0048(9) 0.5096(3) 0.1103(8) 0.057(4) Uani 0.444(8) 1 d G U P A 2
H31D H -0.038458 0.527011 0.134693 0.086 Uiso 0.444(8) 1 calc R U P A 2
H31E H -0.015244 0.518279 0.055533 0.086 Uiso 0.444(8) 1 calc R U P A 2
H31F H 0.064927 0.509742 0.142546 0.086 Uiso 0.444(8) 1 calc R U P A 2
C25A C -0.2235(5) 0.4389(2) 0.3078(5) 0.0376(13) Uani 0.534(15) 1 d G U P A 2
C27A C -0.1250(5) 0.4386(2) 0.3607(5) 0.0363(13) Uani 0.534(15) 1 d G U P A 2
C20A C -0.0802(4) 0.4053(2) 0.3434(5) 0.0358(12) Uani 0.534(15) 1 d G U P A 2
C21A C -0.1511(5) 0.3851(2) 0.2798(5) 0.0364(13) Uani 0.534(15) 1 d G U P A 2
C23A C -0.2396(4) 0.4058(2) 0.2578(5) 0.0387(13) Uani 0.534(15) 1 d G U P A 2
C26A C -0.2980(8) 0.4689(3) 0.3052(7) 0.042(2) Uani 0.534(15) 1 d G U P A 2
H26D H -0.328810 0.478538 0.250084 0.063 Uiso 0.534(15) 1 calc R U P A 2
H26E H -0.266179 0.490344 0.340992 0.063 Uiso 0.534(15) 1 calc R U P A 2
H26F H -0.347355 0.457497 0.322964 0.063 Uiso 0.534(15) 1 calc R U P A 2
C28A C -0.0764(8) 0.4683(3) 0.4243(7) 0.034(2) Uani 0.534(15) 1 d G U P A 2
H28D H -0.009028 0.460586 0.454138 0.051 Uiso 0.534(15) 1 calc R U P A 2
H28E H -0.111245 0.470281 0.461444 0.051 Uiso 0.534(15) 1 calc R U P A 2
H28F H -0.077292 0.493341 0.398622 0.051 Uiso 0.534(15) 1 calc R U P A 2
C29A C 0.0243(7) 0.3936(4) 0.3853(8) 0.042(2) Uani 0.534(15) 1 d G U P A 2
H29D H 0.060264 0.398436 0.349775 0.063 Uiso 0.534(15) 1 calc R U P A 2
H29E H 0.027490 0.366059 0.398516 0.063 Uiso 0.534(15) 1 calc R U P A 2
H29F H 0.053122 0.408591 0.434890 0.063 Uiso 0.534(15) 1 calc R U P A 2
C22A C -0.1351(9) 0.3481(3) 0.2421(7) 0.056(3) Uani 0.534(15) 1 d G U P A 2
H22D H -0.179505 0.347025 0.185860 0.084 Uiso 0.534(15) 1 calc R U P A 2
H22E H -0.147397 0.326086 0.271533 0.084 Uiso 0.534(15) 1 calc R U P A 2
H22F H -0.067862 0.347070 0.244526 0.084 Uiso 0.534(15) 1 calc R U P A 2
C24A C -0.3342(7) 0.3947(4) 0.1927(7) 0.046(3) Uani 0.534(15) 1 d G U P A 2
H24D H -0.322521 0.374222 0.159357 0.068 Uiso 0.534(15) 1 calc R U P A 2
H24E H -0.362112 0.417190 0.159042 0.068 Uiso 0.534(15) 1 calc R U P A 2
H24F H -0.379498 0.385318 0.217207 0.068 Uiso 0.534(15) 1 calc R U P A 2
C79A C 0.5785(5) 0.5988(2) 0.3335(5) 0.0421(13) Uani 0.455(7) 1 d G U P B 2
C74A C 0.5117(5) 0.6280(2) 0.2945(5) 0.0411(13) Uani 0.455(7) 1 d G U P B 2
C75A C 0.5499(6) 0.6635(2) 0.3304(5) 0.0431(13) Uani 0.455(7) 1 d G U P B 2
C76A C 0.6405(5) 0.6563(2) 0.3917(5) 0.0443(13) Uani 0.455(7) 1 d G U P B 2
C77A C 0.6582(5) 0.6163(2) 0.3936(5) 0.0444(13) Uani 0.455(7) 1 d G U P B 2
C80A C 0.5670(7) 0.5566(3) 0.3145(7) 0.0360(19) Uani 0.455(7) 1 d G U P B 2
H80D H 0.501607 0.551736 0.275218 0.054 Uiso 0.455(7) 1 calc R U P B 2
H80E H 0.576419 0.542068 0.363846 0.054 Uiso 0.455(7) 1 calc R U P B 2
H80F H 0.615268 0.548533 0.292056 0.054 Uiso 0.455(7) 1 calc R U P B 2
C83A C 0.4165(7) 0.6222(3) 0.2267(7) 0.048(2) Uani 0.455(7) 1 d G U P B 2
H83D H 0.364258 0.633381 0.241214 0.072 Uiso 0.455(7) 1 calc R U P B 2
H83E H 0.404707 0.594609 0.216183 0.072 Uiso 0.455(7) 1 calc R U P B 2
H83F H 0.418291 0.635012 0.178268 0.072 Uiso 0.455(7) 1 calc R U P B 2
C82A C 0.5027(8) 0.7021(3) 0.3075(7) 0.055(3) Uani 0.455(7) 1 d G U P B 2
H82D H 0.439471 0.699015 0.263906 0.083 Uiso 0.455(7) 1 calc R U P B 2
H82E H 0.544105 0.718841 0.289492 0.083 Uiso 0.455(7) 1 calc R U P B 2
H82F H 0.493491 0.713786 0.354266 0.083 Uiso 0.455(7) 1 calc R U P B 2
C81A C 0.7064(8) 0.6859(3) 0.4453(7) 0.052(2) Uani 0.455(7) 1 d G U P B 2
H81D H 0.680807 0.693877 0.486368 0.079 Uiso 0.455(7) 1 calc R U P B 2
H81E H 0.710318 0.708283 0.413233 0.079 Uiso 0.455(7) 1 calc R U P B 2
H81F H 0.771363 0.674800 0.471565 0.079 Uiso 0.455(7) 1 calc R U P B 2
C78A C 0.7461(7) 0.5960(3) 0.4496(7) 0.049(2) Uani 0.455(7) 1 d G U P B 2
H78D H 0.804684 0.608104 0.446838 0.073 Uiso 0.455(7) 1 calc R U P B 2
H78E H 0.744129 0.568817 0.433928 0.073 Uiso 0.455(7) 1 calc R U P B 2
H78F H 0.747228 0.597722 0.504710 0.073 Uiso 0.455(7) 1 calc R U P B 2
C66A C 0.4488(6) 0.6056(3) 0.5633(5) 0.039(3) Uani 0.352(6) 1 d G U P B 2
C70A C 0.4858(7) 0.6429(3) 0.5848(5) 0.040(3) Uani 0.352(6) 1 d G U P B 2
C69A C 0.5869(7) 0.6414(3) 0.6055(6) 0.040(3) Uani 0.352(6) 1 d G U P B 2
C68A C 0.6123(7) 0.6031(3) 0.5968(6) 0.042(3) Uani 0.352(6) 1 d G U P B 2
C67A C 0.5269(7) 0.5810(3) 0.5707(6) 0.040(3) Uani 0.352(6) 1 d G U P B 2
C73A C 0.3446(9) 0.5940(4) 0.5371(9) 0.059(5) Uani 0.352(6) 1 d G U P B 2
H73D H 0.339906 0.565858 0.537455 0.088 Uiso 0.352(6) 1 calc R U P B 2
H73E H 0.309362 0.603685 0.482583 0.088 Uiso 0.352(6) 1 calc R U P B 2
H73F H 0.316188 0.604995 0.574109 0.088 Uiso 0.352(6) 1 calc R U P B 2
C71A C 0.4280(10) 0.6780(4) 0.5855(9) 0.062(5) Uani 0.352(6) 1 d G U P B 2
H71D H 0.366036 0.677177 0.539779 0.092 Uiso 0.352(6) 1 calc R U P B 2
H71E H 0.464284 0.701056 0.581346 0.092 Uiso 0.352(6) 1 calc R U P B 2
H71F H 0.415655 0.678948 0.635795 0.092 Uiso 0.352(6) 1 calc R U P B 2
C1A C 0.6553(10) 0.6746(4) 0.6322(9) 0.065(5) Uani 0.352(6) 1 d G U P B 2
H1AA H 0.682449 0.675530 0.691102 0.097 Uiso 0.352(6) 1 calc R U P B 2
H1AB H 0.620393 0.698598 0.611185 0.097 Uiso 0.352(6) 1 calc R U P B 2
H1AC H 0.707963 0.671366 0.611739 0.097 Uiso 0.352(6) 1 calc R U P B 2
C72A C 0.7124(10) 0.5885(4) 0.6126(10) 0.075(5) Uani 0.352(6) 1 d G U P B 2
H72D H 0.719828 0.562849 0.637238 0.112 Uiso 0.352(6) 1 calc R U P B 2
H72E H 0.759897 0.606166 0.649140 0.112 Uiso 0.352(6) 1 calc R U P B 2
H72F H 0.723300 0.586816 0.561726 0.112 Uiso 0.352(6) 1 calc R U P B 2
C2A C 0.5204(11) 0.5387(4) 0.5538(10) 0.067(5) Uani 0.352(6) 1 d G U P B 2
H2AA H 0.471221 0.527251 0.571818 0.101 Uiso 0.352(6) 1 calc R U P B 2
H2AB H 0.583494 0.526675 0.582721 0.101 Uiso 0.352(6) 1 calc R U P B 2
H2AC H 0.502128 0.534480 0.495904 0.101 Uiso 0.352(6) 1 calc R U P B 2
C3 C 0.1585(16) 0.2593(5) 0.3220(12) 0.079(6) Uani 0.407(17) 1 d G . P D 1
H3 H 0.165611 0.266458 0.273043 0.095 Uiso 0.407(17) 1 calc R U P D 1
C4 C 0.2110(17) 0.2292(6) 0.3663(14) 0.092(10) Uani 0.407(17) 1 d G . P D 1
H4 H 0.254554 0.215365 0.348132 0.111 Uiso 0.407(17) 1 calc R U P D 1
C91 C 0.2009(15) 0.2189(6) 0.4369(13) 0.089(8) Uani 0.407(17) 1 d G . P D 1
H91 H 0.237421 0.198030 0.467660 0.107 Uiso 0.407(17) 1 calc R U P D 1
C92 C 0.1381(13) 0.2388(6) 0.4631(11) 0.065(5) Uani 0.407(17) 1 d G . P D 1
C93 C 0.0856(14) 0.2689(6) 0.4188(11) 0.057(5) Uani 0.407(17) 1 d G . P D 1
H93 H 0.042037 0.282734 0.436994 0.069 Uiso 0.407(17) 1 calc R U P D 1
C94 C 0.0958(14) 0.2792(5) 0.3482(11) 0.070(6) Uani 0.407(17) 1 d G . P D 1
H94 H 0.059329 0.300098 0.317467 0.084 Uiso 0.407(17) 1 calc R U P D 1
C95 C 0.127(3) 0.2313(12) 0.546(2) 0.116(12) Uani 0.407(17) 1 d . . P D 1
H95A H 0.144673 0.204605 0.562165 0.175 Uiso 0.407(17) 1 calc R U P D 1
H95B H 0.059355 0.235880 0.539936 0.175 Uiso 0.407(17) 1 calc R U P D 1
H95C H 0.169606 0.248876 0.586149 0.175 Uiso 0.407(17) 1 calc R U P D 1
C92A C 0.1232(11) 0.2608(4) 0.3613(10) 0.095(5) Uani 0.593(17) 1 d G . P D 2
C91A C 0.0846(12) 0.2641(5) 0.4212(12) 0.105(7) Uani 0.593(17) 1 d G . P D 2
H91A H 0.031490 0.281022 0.414113 0.126 Uiso 0.593(17) 1 calc R U P D 2
C4A C 0.1235(14) 0.2427(6) 0.4916(11) 0.116(7) Uani 0.593(17) 1 d G . P D 2
H4A H 0.097096 0.244980 0.532559 0.139 Uiso 0.593(17) 1 calc R U P D 2
C3A C 0.2012(14) 0.2180(5) 0.5020(10) 0.135(8) Uani 0.593(17) 1 d G . P D 2
H3A H 0.227820 0.203393 0.550127 0.162 Uiso 0.593(17) 1 calc R U P D 2
C94A C 0.2399(12) 0.2147(6) 0.4421(12) 0.136(9) Uani 0.593(17) 1 d G . P D 2
H94A H 0.292938 0.197847 0.449247 0.163 Uiso 0.593(17) 1 calc R U P D 2
C93A C 0.2009(13) 0.2361(6) 0.3718(11) 0.114(8) Uani 0.593(17) 1 d G . P D 2
H93A H 0.227334 0.233888 0.330800 0.137 Uiso 0.593(17) 1 calc R U P D 2
C95A C 0.0872(16) 0.2837(7) 0.2953(17) 0.116(7) Uani 0.593(17) 1 d . . P D 2
H95D H 0.016075 0.283150 0.275350 0.174 Uiso 0.593(17) 1 calc R U P D 2
H95E H 0.109597 0.274273 0.253328 0.174 Uiso 0.593(17) 1 calc R U P D 2
H95F H 0.109873 0.310222 0.309624 0.174 Uiso 0.593(17) 1 calc R U P D 2
C87A C 0.3936(16) 0.4275(6) 0.1614(12) 0.074(3) Uani 0.50(3) 1 d G U P C 2
C89A C 0.4104(14) 0.3982(7) 0.2180(9) 0.073(3) Uani 0.50(3) 1 d G U P C 2
H89A H 0.411227 0.403736 0.270345 0.088 Uiso 0.50(3) 1 calc R U P C 2
C90A C 0.4261(17) 0.3607(7) 0.1980(10) 0.075(3) Uani 0.50(3) 1 d G U P C 2
H90A H 0.437586 0.340626 0.236637 0.090 Uiso 0.50(3) 1 calc R U P C 2
C84A C 0.4249(16) 0.3525(6) 0.1214(11) 0.075(3) Uani 0.50(3) 1 d G U P C 2
H84A H 0.435589 0.326884 0.107705 0.090 Uiso 0.50(3) 1 calc R U P C 2
C85A C 0.4080(15) 0.3818(7) 0.0648(9) 0.074(3) Uani 0.50(3) 1 d G U P C 2
H85A H 0.407233 0.376252 0.012479 0.089 Uiso 0.50(3) 1 calc R U P C 2
C86A C 0.3924(17) 0.4193(7) 0.0848(11) 0.073(3) Uani 0.50(3) 1 d G U P C 2
H86A H 0.380874 0.439362 0.046186 0.088 Uiso 0.50(3) 1 calc R U P C 2
C88A C 0.376(2) 0.4711(9) 0.1731(18) 0.087(4) Uani 0.50(3) 1 d . U P C 2
H88D H 0.432580 0.486072 0.174581 0.130 Uiso 0.50(3) 1 calc R U P C 2
H88E H 0.365199 0.474553 0.223708 0.130 Uiso 0.50(3) 1 calc R U P C 2
H88F H 0.318434 0.479955 0.128154 0.130 Uiso 0.50(3) 1 calc R U P C 2

loop_
_atom_site_aniso_label
_atom_site_aniso_U_11
_atom_site_aniso_U_22
_atom_site_aniso_U_33
_atom_site_aniso_U_23
_atom_site_aniso_U_13
_atom_site_aniso_U_12
Yb1 0.01978(12) 0.02665(14) 0.02787(13) -0.00051(11) 0.00610(10) -0.00052(9)
Yb2 0.02118(12) 0.02662(14) 0.02775(13) -0.00289(11) 0.00590(10) -0.00097(10)
Pd1 0.0214(2) 0.0281(3) 0.0280(2) 0.00329(19) 0.00347(17) 0.00207(17)
Pd2 0.0287(2) 0.0229(2) 0.0300(2) 0.00192(19) 0.01223(19) 0.00403(17)
N2 0.027(2) 0.024(3) 0.031(3) 0.003(2) 0.007(2) -0.003(2)
N3 0.021(2) 0.026(3) 0.027(2) 0.002(2) 0.0042(19) 0.0002(19)
N4 0.023(2) 0.022(3) 0.032(3) 0.002(2) 0.006(2) 0.0005(19)
C5 0.029(3) 0.024(3) 0.038(3) 0.000(3) 0.015(3) -0.001(2)
N6 0.019(2) 0.023(3) 0.027(2) -0.001(2) 0.0045(19) 0.0027(18)
N7 0.018(2) 0.033(3) 0.030(3) -0.003(2) 0.005(2) 0.003(2)
N8 0.019(2) 0.026(3) 0.028(3) -0.002(2) 0.0050(19) 0.0018(19)
N9 0.023(2) 0.027(3) 0.028(3) 0.004(2) 0.009(2) 0.0066(19)
N10 0.037(3) 0.024(3) 0.038(3) -0.003(2) 0.020(2) -0.001(2)
N11 0.024(2) 0.036(3) 0.029(3) 0.007(2) 0.008(2) 0.004(2)
N12 0.027(2) 0.023(3) 0.027(3) 0.002(2) 0.005(2) -0.0021(19)
C6 0.094(8) 0.058(7) 0.071(7) -0.024(5) 0.021(6) -0.020(6)
C7 0.095(8) 0.067(7) 0.072(7) -0.028(6) 0.048(6) -0.043(6)
C8 0.064(6) 0.055(6) 0.116(9) -0.039(6) 0.050(6) -0.039(5)
C9 0.089(8) 0.048(6) 0.075(7) -0.019(5) 0.016(6) -0.029(5)
C10 0.102(10) 0.097(11) 0.133(12) -0.005(9) 0.013(9) -0.037(8)
C11 0.076(7) 0.056(6) 0.093(8) -0.024(6) 0.044(6) -0.022(5)
C12 0.095(8) 0.055(6) 0.075(7) -0.017(5) 0.044(6) -0.036(6)
C13 0.024(3) 0.026(3) 0.030(3) 0.008(2) 0.006(2) 0.002(2)
C14 0.020(3) 0.029(3) 0.027(3) 0.001(2) 0.004(2) -0.002(2)
C15 0.030(3) 0.027(3) 0.037(3) -0.006(3) 0.011(3) -0.002(2)
C16 0.021(3) 0.023(3) 0.027(3) 0.000(2) 0.002(2) -0.002(2)
C17 0.022(3) 0.028(3) 0.023(3) -0.003(2) 0.005(2) 0.000(2)
C18 0.018(3) 0.025(3) 0.033(3) 0.002(2) 0.003(2) 0.002(2)
C19 0.023(3) 0.021(3) 0.030(3) 0.005(2) 0.006(2) 0.003(2)
C25 0.033(2) 0.039(3) 0.045(2) 0.000(2) 0.020(2) -0.006(2)
C27 0.033(2) 0.037(2) 0.042(2) -0.001(2) 0.021(2) -0.007(2)
C20 0.033(2) 0.037(2) 0.042(2) -0.001(2) 0.017(2) -0.006(2)
C21 0.034(2) 0.039(2) 0.044(2) -0.003(2) 0.016(2) -0.007(2)
C23 0.033(2) 0.041(3) 0.045(2) -0.001(2) 0.016(2) -0.006(2)
C26 0.041(5) 0.046(5) 0.051(5) -0.004(4) 0.021(4) -0.001(4)
C28 0.047(5) 0.048(5) 0.051(4) -0.005(4) 0.016(5) -0.006(5)
C29 0.032(4) 0.036(5) 0.045(4) 0.004(4) 0.014(4) -0.007(4)
C22 0.034(5) 0.042(4) 0.052(4) -0.002(4) 0.030(4) -0.017(4)
C24 0.035(4) 0.050(5) 0.050(5) 0.001(5) 0.013(4) -0.008(4)
C35 0.043(4) 0.043(5) 0.038(4) -0.011(4) 0.020(4) -0.008(4)
C37 0.040(4) 0.046(5) 0.035(4) -0.010(4) 0.018(3) 0.003(4)
C30 0.049(4) 0.044(4) 0.036(4) -0.008(4) 0.021(4) 0.000(4)
C32 0.042(4) 0.045(4) 0.037(4) -0.015(4) 0.017(4) -0.005(4)
C33 0.038(4) 0.044(4) 0.042(4) -0.008(4) 0.015(4) 0.002(4)
C36 0.076(9) 0.075(9) 0.056(8) -0.031(7) 0.025(7) -0.023(7)
C38 0.055(7) 0.077(9) 0.031(6) -0.012(6) 0.002(6) 0.014(7)
C31 0.087(8) 0.056(7) 0.050(7) 0.006(6) 0.035(6) 0.003(7)
C39 0.044(7) 0.080(9) 0.060(8) -0.024(7) 0.031(6) -0.021(7)
C34 0.060(7) 0.064(8) 0.054(7) 0.003(6) 0.038(6) 0.035(6)
C40 0.022(3) 0.029(3) 0.021(3) 0.000(2) 0.010(2) 0.004(2)
C41 0.019(3) 0.029(3) 0.024(3) 0.001(2) 0.008(2) -0.001(2)
C42 0.024(3) 0.034(4) 0.025(3) 0.006(3) 0.008(2) 0.009(2)
C43 0.029(3) 0.045(4) 0.040(4) 0.008(3) 0.010(3) 0.011(3)
C44 0.023(3) 0.061(5) 0.034(4) 0.005(3) 0.006(3) 0.010(3)
C45 0.024(3) 0.065(5) 0.030(3) 0.004(3) 0.007(3) 0.002(3)
C46 0.027(3) 0.048(4) 0.034(3) -0.002(3) 0.011(3) 0.004(3)
C47 0.022(3) 0.039(4) 0.025(3) 0.003(3) 0.010(2) 0.005(2)
C48 0.038(3) 0.034(4) 0.034(3) -0.006(3) 0.015(3) -0.003(3)
C49 0.041(4) 0.051(5) 0.039(4) -0.013(3) 0.015(3) -0.004(3)
C50 0.049(4) 0.047(5) 0.057(5) -0.025(4) 0.026(4) -0.014(4)
C51 0.055(5) 0.029(4) 0.070(5) -0.008(4) 0.032(4) -0.008(3)
C52 0.056(4) 0.023(3) 0.044(4) -0.005(3) 0.027(3) -0.002(3)
C53 0.050(4) 0.033(4) 0.058(5) 0.010(3) 0.029(4) 0.018(3)
C54 0.038(4) 0.043(4) 0.029(3) 0.001(3) 0.012(3) 0.005(3)
C55 0.064(5) 0.042(4) 0.031(4) -0.002(3) 0.020(3) -0.007(4)
C56 0.045(4) 0.040(4) 0.034(4) -0.002(3) -0.001(3) -0.011(3)
C57 0.032(3) 0.040(4) 0.044(4) 0.001(3) 0.003(3) -0.003(3)
C58 0.029(3) 0.043(4) 0.029(3) 0.002(3) 0.007(3) 0.005(3)
C59 0.038(4) 0.033(4) 0.039(4) 0.011(3) -0.004(3) 0.006(3)
C60 0.029(3) 0.026(3) 0.030(3) -0.002(3) 0.007(2) 0.001(2)
C61 0.037(3) 0.025(3) 0.043(4) 0.002(3) 0.010(3) 0.006(3)
C62 0.052(4) 0.022(3) 0.043(4) -0.002(3) 0.016(3) 0.002(3)
C63 0.042(4) 0.028(4) 0.042(4) -0.001(3) 0.012(3) -0.008(3)
C64 0.032(3) 0.031(4) 0.036(3) 0.000(3) 0.003(3) -0.005(3)
C65 0.038(3) 0.020(3) 0.028(3) 0.005(2) 0.013(3) 0.000(2)
C70 0.054(4) 0.039(4) 0.028(3) 0.002(3) 0.008(4) 0.004(4)
C69 0.043(4) 0.041(4) 0.035(4) 0.004(4) 0.008(3) -0.001(4)
C68 0.041(4) 0.032(4) 0.033(4) 0.000(3) 0.014(3) 0.010(4)
C67 0.041(4) 0.036(4) 0.030(3) 0.000(3) 0.010(3) -0.006(3)
C66 0.043(4) 0.046(4) 0.031(3) 0.005(4) 0.011(3) 0.015(4)
C71 0.107(8) 0.050(6) 0.040(6) -0.009(5) 0.004(6) 0.004(6)
C1 0.054(7) 0.095(8) 0.065(7) 0.001(7) -0.009(6) -0.021(6)
C72 0.084(8) 0.052(7) 0.054(6) 0.022(6) 0.021(6) 0.041(6)
C2 0.083(7) 0.058(7) 0.055(6) 0.012(6) 0.011(6) -0.033(6)
C73 0.060(6) 0.098(8) 0.045(6) 0.009(6) 0.028(5) 0.032(6)
C74 0.037(2) 0.051(2) 0.044(2) 0.0019(18) 0.0219(18) -0.0022(17)
C75 0.038(2) 0.052(2) 0.046(2) 0.0011(18) 0.0227(19) -0.0034(18)
C76 0.038(2) 0.053(2) 0.046(2) 0.0007(19) 0.0218(19) -0.0037(18)
C77 0.037(2) 0.053(2) 0.045(2) 0.0015(19) 0.0199(19) -0.0032(18)
C79 0.035(2) 0.051(2) 0.043(2) 0.0018(18) 0.0224(19) -0.0029(17)
C83 0.038(3) 0.052(4) 0.046(3) 0.004(3) 0.020(3) -0.002(3)
C82 0.049(4) 0.053(3) 0.054(4) 0.002(2) 0.024(3) -0.002(2)
C81 0.045(3) 0.061(4) 0.055(4) -0.004(3) 0.018(3) -0.008(3)
C78 0.046(3) 0.055(3) 0.056(4) 0.000(3) 0.010(3) -0.001(3)
C80 0.040(4) 0.052(3) 0.051(4) 0.000(2) 0.013(3) -0.002(2)
C87 0.049(4) 0.116(7) 0.051(3) 0.006(4) 0.009(3) -0.019(5)
C89 0.049(5) 0.116(7) 0.051(3) 0.007(4) 0.010(3) -0.018(5)
C90 0.051(6) 0.116(7) 0.052(3) 0.007(4) 0.012(4) -0.018(5)
C84 0.050(6) 0.115(7) 0.052(3) 0.007(4) 0.012(4) -0.020(5)
C85 0.045(5) 0.115(7) 0.049(3) 0.006(4) 0.009(3) -0.021(5)
C86 0.047(4) 0.115(7) 0.050(3) 0.006(4) 0.009(3) -0.021(5)
C88 0.058(9) 0.117(7) 0.051(5) 0.006(4) 0.007(6) -0.016(5)
C32A 0.041(4) 0.049(5) 0.034(4) -0.011(4) 0.018(4) 0.000(4)
C33A 0.048(5) 0.042(4) 0.040(4) -0.007(4) 0.025(4) 0.000(4)
C35A 0.041(4) 0.044(5) 0.038(4) -0.018(4) 0.016(4) -0.003(4)
C37A 0.043(4) 0.044(5) 0.035(4) -0.015(4) 0.017(4) 0.007(4)
C30A 0.042(5) 0.043(5) 0.032(4) -0.014(4) 0.022(4) -0.003(4)
C39A 0.044(7) 0.076(10) 0.052(8) -0.025(8) 0.024(7) 0.019(7)
C34A 0.092(10) 0.064(10) 0.082(10) 0.001(9) 0.021(10) 0.015(9)
C36A 0.075(9) 0.075(9) 0.053(8) -0.015(8) 0.011(7) -0.034(8)
C38A 0.068(9) 0.086(10) 0.041(8) 0.009(8) 0.004(7) 0.015(8)
C31A 0.079(9) 0.055(9) 0.048(8) 0.005(7) 0.035(7) -0.015(8)
C25A 0.033(2) 0.040(3) 0.044(2) -0.001(2) 0.020(2) -0.005(2)
C27A 0.034(2) 0.038(2) 0.042(2) -0.001(2) 0.020(2) -0.007(2)
C20A 0.033(2) 0.036(2) 0.042(2) -0.001(2) 0.017(2) -0.006(2)
C21A 0.032(2) 0.039(2) 0.043(2) -0.003(2) 0.019(2) -0.007(2)
C23A 0.033(2) 0.041(3) 0.044(2) -0.002(2) 0.018(2) -0.006(2)
C26A 0.037(4) 0.045(5) 0.053(5) 0.002(4) 0.027(4) -0.001(4)
C28A 0.038(4) 0.041(4) 0.038(4) -0.008(4) 0.032(4) -0.009(4)
C29A 0.035(4) 0.040(5) 0.048(4) 0.003(4) 0.012(4) -0.005(4)
C22A 0.043(5) 0.048(5) 0.063(5) -0.007(4) 0.002(5) -0.003(4)
C24A 0.034(4) 0.048(5) 0.052(5) -0.001(4) 0.012(4) -0.010(4)
C79A 0.036(2) 0.051(2) 0.045(2) 0.0012(18) 0.0214(19) -0.0018(17)
C74A 0.036(2) 0.051(2) 0.043(2) 0.0011(19) 0.0228(19) -0.0014(18)
C75A 0.039(2) 0.052(2) 0.045(2) 0.0009(19) 0.023(2) -0.0023(18)
C76A 0.039(2) 0.052(2) 0.046(2) 0.0013(19) 0.0213(19) -0.0035(18)
C77A 0.038(2) 0.052(2) 0.047(2) 0.0017(19) 0.0198(19) -0.0031(18)
C80A 0.026(4) 0.051(3) 0.046(4) 0.001(2) 0.031(3) -0.003(2)
C83A 0.041(3) 0.053(4) 0.050(3) 0.000(3) 0.017(3) -0.001(3)
C82A 0.054(4) 0.055(3) 0.056(4) 0.001(3) 0.019(4) 0.003(3)
C81A 0.050(4) 0.057(3) 0.052(4) -0.001(3) 0.020(3) -0.009(3)
C78A 0.039(3) 0.058(4) 0.052(4) 0.006(3) 0.019(3) -0.002(3)
C66A 0.045(5) 0.042(5) 0.028(4) 0.003(4) 0.011(4) 0.002(4)
C70A 0.049(5) 0.042(5) 0.027(4) 0.005(5) 0.012(5) 0.008(5)
C69A 0.046(5) 0.043(5) 0.031(4) 0.002(4) 0.013(4) 0.001(4)
C68A 0.043(4) 0.042(5) 0.036(4) 0.003(4) 0.009(4) 0.003(4)
C67A 0.048(5) 0.035(4) 0.034(4) 0.003(4) 0.010(4) 0.003(4)
C73A 0.060(8) 0.074(9) 0.042(8) 0.013(8) 0.018(7) -0.002(8)
C71A 0.076(9) 0.061(9) 0.043(8) 0.001(8) 0.015(8) 0.028(8)
C1A 0.073(8) 0.062(8) 0.046(8) -0.009(7) 0.008(7) -0.021(8)
C72A 0.063(8) 0.068(9) 0.070(8) 0.004(8) -0.003(8) 0.022(8)
C2A 0.085(8) 0.054(8) 0.052(8) 0.004(8) 0.013(8) 0.006(8)
C3 0.109(13) 0.044(10) 0.105(9) -0.007(7) 0.062(9) -0.005(9)
C4 0.120(18) 0.061(13) 0.124(12) 0.012(11) 0.079(13) 0.010(14)
C91 0.099(13) 0.073(11) 0.120(11) 0.014(9) 0.069(10) 0.009(11)
C92 0.056(9) 0.055(9) 0.090(8) -0.009(7) 0.033(7) -0.019(7)
C93 0.053(9) 0.044(8) 0.074(9) -0.025(6) 0.021(7) -0.027(7)
C94 0.089(11) 0.044(8) 0.085(9) -0.018(7) 0.041(7) -0.013(8)
C95 0.12(2) 0.14(2) 0.115(10) 0.035(12) 0.073(12) 0.049(17)
C92A 0.074(8) 0.055(8) 0.155(11) -0.042(7) 0.041(7) -0.033(6)
C91A 0.096(11) 0.062(11) 0.165(12) -0.031(9) 0.056(9) -0.018(10)
C4A 0.118(12) 0.070(12) 0.167(11) -0.027(8) 0.061(9) -0.006(9)
C3A 0.140(13) 0.105(14) 0.172(12) -0.016(10) 0.071(9) 0.022(12)
C94A 0.133(12) 0.116(16) 0.168(13) -0.016(11) 0.065(10) 0.024(13)
C93A 0.097(11) 0.089(14) 0.160(12) -0.030(9) 0.051(9) -0.004(11)
C95A 0.094(11) 0.094(13) 0.171(11) -0.016(9) 0.060(8) -0.003(9)
C87A 0.048(4) 0.115(7) 0.051(3) 0.008(4) 0.009(3) -0.020(5)
C89A 0.046(5) 0.116(7) 0.051(3) 0.008(4) 0.010(3) -0.020(5)
C90A 0.048(6) 0.116(7) 0.054(3) 0.008(4) 0.010(4) -0.020(5)
C84A 0.049(6) 0.115(7) 0.054(3) 0.008(4) 0.011(4) -0.021(5)
C85A 0.048(5) 0.115(7) 0.051(3) 0.007(4) 0.010(3) -0.022(5)
C86A 0.048(4) 0.115(7) 0.050(3) 0.007(4) 0.009(3) -0.021(5)
C88A 0.079(10) 0.117(7) 0.056(6) 0.008(4) 0.014(6) -0.013(5)

loop_
_atom_type_symbol
_atom_type_description
_atom_type_scat_dispersion_real
_atom_type_scat_dispersion_imag
_atom_type_scat_source
C C 0.0033 0.0016 'International Tables Vol C Tables 4.2.6.8 and 6.1.1.4'
H H 0.0000 0.0000 'International Tables Vol C Tables 4.2.6.8 and 6.1.1.4'
N N 0.0061 0.0033 'International Tables Vol C Tables 4.2.6.8 and 6.1.1.4'
Pd Pd -0.9988 1.0072 'International Tables Vol C Tables 4.2.6.8 and 6.1.1.4'
Yb Yb -0.3850 5.5486 'International Tables Vol C Tables 4.2.6.8 and 6.1.1.4'

loop_
_citation_id
_citation_doi
_citation_year
1 10.26434/chemrxiv-2022-n4fbb 2022

loop_
_geom_angle_atom_site_label_1
_geom_angle_atom_site_label_2
_geom_angle_atom_site_label_3
_geom_angle
_geom_angle_site_symmetry_1
_geom_angle_site_symmetry_3
_geom_angle_publ_flag
N4 Yb1 N12 73.68(17) . . ?
N4 Yb1 C13 49.82(17) . . ?
N4 Yb1 C14 22.67(17) . . ?
N4 Yb1 C70 119.44(18) . . ?
N4 Yb1 C69 132.84(17) . . ?
N4 Yb1 C68 106.84(17) . . ?
N4 Yb1 C67 81.52(17) . . ?
N4 Yb1 C66 88.68(17) . . ?
N4 Yb1 C74 85.08(18) . . ?
N4 Yb1 C75 113.53(19) . . ?
N4 Yb1 C76 134.94(18) . . ?
N4 Yb1 C77 114.86(18) . . ?
N4 Yb1 C79 86.54(17) . . ?
N4 Yb1 C79A 88.29(19) . . ?
N4 Yb1 C74A 78.72(19) . . ?
N4 Yb1 C75A 102.0(2) . . ?
N4 Yb1 C76A 128.8(2) . . ?
N4 Yb1 C77A 118.3(2) . . ?
N4 Yb1 C66A 78.8(2) . . ?
N4 Yb1 C70A 101.1(2) . . ?
N4 Yb1 C69A 128.3(2) . . ?
N4 Yb1 C68A 120.3(3) . . ?
N4 Yb1 C67A 89.9(2) . . ?
N12 Yb1 C13 24.02(16) . . ?
N12 Yb1 C14 51.08(16) . . ?
N12 Yb1 C70 87.39(17) . . ?
N12 Yb1 C69 117.25(17) . . ?
N12 Yb1 C68 134.03(17) . . ?
N12 Yb1 C67 109.83(17) . . ?
N12 Yb1 C66 82.91(17) . . ?
N12 Yb1 C74 90.65(18) . . ?
N12 Yb1 C75 86.22(19) . . ?
N12 Yb1 C76 112.79(19) . . ?
N12 Yb1 C77 136.87(19) . . ?
N12 Yb1 C79 120.47(18) . . ?
N12 Yb1 C79A 118.78(19) . . ?
N12 Yb1 C74A 88.71(19) . . ?
N12 Yb1 C75A 76.9(2) . . ?
N12 Yb1 C76A 99.3(2) . . ?
N12 Yb1 C77A 126.7(2) . . ?
N12 Yb1 C66A 90.0(2) . . ?
N12 Yb1 C70A 77.0(2) . . ?
N12 Yb1 C69A 97.8(2) . . ?
N12 Yb1 C68A 125.9(3) . . ?
N12 Yb1 C67A 120.4(3) . . ?
C13 Yb1 C14 27.15(16) . . ?
C70 Yb1 C13 101.96(17) . . ?
C70 Yb1 C14 113.74(17) . . ?
C70 Yb1 C69 30.97(8) . . ?
C70 Yb1 C68 51.31(12) . . ?
C70 Yb1 C76 105.55(18) . . ?
C70 Yb1 C77 117.65(18) . . ?
C70 Yb1 C79 147.57(17) . . ?
C69 Yb1 C13 132.82(17) . . ?
C69 Yb1 C14 138.80(16) . . ?
C69 Yb1 C76 85.77(18) . . ?
C69 Yb1 C77 88.57(18) . . ?
C69 Yb1 C79 117.14(17) . . ?
C68 Yb1 C13 134.83(16) . . ?
C68 Yb1 C14 122.15(16) . . ?
C68 Yb1 C69 30.91(8) . . ?
C68 Yb1 C76 98.84(19) . . ?
C68 Yb1 C77 86.02(18) . . ?
C68 Yb1 C79 105.27(17) . . ?
C67 Yb1 C13 104.23(16) . . ?
C67 Yb1 C14 92.33(16) . . ?
C67 Yb1 C70 51.58(12) . . ?
C67 Yb1 C69 51.34(12) . . ?
C67 Yb1 C68 31.11(8) . . ?
C67 Yb1 C76 129.95(18) . . ?
C67 Yb1 C77 113.23(18) . . ?
C67 Yb1 C79 122.11(18) . . ?
C66 Yb1 C13 86.24(16) . . ?
C66 Yb1 C14 87.62(16) . . ?
C66 Yb1 C70 31.23(8) . . ?
C66 Yb1 C69 51.41(12) . . ?
C66 Yb1 C68 51.53(12) . . ?
C66 Yb1 C67 31.33(8) . . ?
C66 Yb1 C74 172.09(16) . . ?
C66 Yb1 C76 135.63(17) . . ?
C66 Yb1 C77 136.73(17) . . ?
C66 Yb1 C79 153.41(18) . . ?
C74 Yb1 C13 86.02(17) . . ?
C74 Yb1 C14 84.75(17) . . ?
C74 Yb1 C70 153.52(18) . . ?
C74 Yb1 C69 136.35(17) . . ?
C74 Yb1 C68 135.25(17) . . ?
C74 Yb1 C67 151.02(18) . . ?
C74 Yb1 C76 51.42(14) . . ?
C74 Yb1 C77 50.91(15) . . ?
C74 Yb1 C79 30.99(10) . . ?
C75 Yb1 C13 94.46(18) . . ?
C75 Yb1 C14 105.84(18) . . ?
C75 Yb1 C70 122.08(18) . . ?
C75 Yb1 C69 112.91(18) . . ?
C75 Yb1 C68 129.98(18) . . ?
C75 Yb1 C67 161.09(18) . . ?
C75 Yb1 C66 151.34(18) . . ?
C75 Yb1 C74 31.48(9) . . ?
C75 Yb1 C76 31.14(9) . . ?
C75 Yb1 C77 50.99(14) . . ?
C75 Yb1 C79 51.34(15) . . ?
C76 Yb1 C13 125.24(19) . . ?
C76 Yb1 C14 135.18(18) . . ?
C76 Yb1 C77 30.51(9) . . ?
C76 Yb1 C79 50.74(14) . . ?
C77 Yb1 C13 136.88(18) . . ?
C77 Yb1 C14 128.01(17) . . ?
C79 Yb1 C13 110.01(17) . . ?
C79 Yb1 C14 97.58(17) . . ?
C79 Yb1 C77 30.43(9) . . ?
C79A Yb1 C13 109.49(19) . . ?
C79A Yb1 C14 98.38(18) . . ?
C74A Yb1 C13 81.83(19) . . ?
C74A Yb1 C14 78.84(19) . . ?
C74A Yb1 C79A 30.07(11) . . ?
C74A Yb1 C69A 153.0(3) . . ?
C75A Yb1 C13 82.4(2) . . ?
C75A Yb1 C14 93.0(2) . . ?
C75A Yb1 C79A 50.00(17) . . ?
C75A Yb1 C74A 30.40(11) . . ?
C75A Yb1 C77A 50.23(16) . . ?
C75A Yb1 C66A 165.9(3) . . ?
C75A Yb1 C70A 138.3(3) . . ?
C75A Yb1 C69A 126.1(3) . . ?
C75A Yb1 C68A 135.4(3) . . ?
C75A Yb1 C67A 161.6(3) . . ?
C76A Yb1 C13 111.1(2) . . ?
C76A Yb1 C14 123.5(2) . . ?
C76A Yb1 C79A 50.01(16) . . ?
C76A Yb1 C74A 50.21(17) . . ?
C76A Yb1 C75A 30.61(10) . . ?
C76A Yb1 C77A 30.43(10) . . ?
C76A Yb1 C66A 152.3(2) . . ?
C76A Yb1 C70A 127.2(3) . . ?
C76A Yb1 C69A 102.8(3) . . ?
C76A Yb1 C68A 105.0(3) . . ?
C76A Yb1 C67A 132.1(3) . . ?
C77A Yb1 C13 130.08(19) . . ?
C77A Yb1 C14 127.13(19) . . ?
C77A Yb1 C79A 30.08(10) . . ?
C77A Yb1 C74A 49.86(17) . . ?
C77A Yb1 C70A 137.6(2) . . ?
C77A Yb1 C69A 107.6(3) . . ?
C66A Yb1 C13 87.7(2) . . ?
C66A Yb1 C14 82.5(2) . . ?
C66A Yb1 C79A 143.8(3) . . ?
C66A Yb1 C74A 156.9(2) . . ?
C66A Yb1 C77A 141.7(3) . . ?
C66A Yb1 C70A 30.25(14) . . ?
C66A Yb1 C69A 49.8(2) . . ?
C66A Yb1 C68A 50.0(2) . . ?
C70A Yb1 C13 86.7(2) . . ?
C70A Yb1 C14 95.3(2) . . ?
C70A Yb1 C79A 163.6(2) . . ?
C70A Yb1 C74A 165.0(2) . . ?
C70A Yb1 C69A 30.04(14) . . ?
C69A Yb1 C13 113.8(2) . . ?
C69A Yb1 C14 125.3(2) . . ?
C69A Yb1 C79A 135.4(3) . . ?
C68A Yb1 C13 135.2(3) . . ?
C68A Yb1 C14 131.5(2) . . ?
C68A Yb1 C79A 113.9(3) . . ?
C68A Yb1 C74A 142.9(3) . . ?
C68A Yb1 C77A 94.2(3) . . ?
C68A Yb1 C70A 49.7(2) . . ?
C68A Yb1 C69A 30.04(14) . . ?
C67A Yb1 C13 116.0(2) . . ?
C67A Yb1 C14 103.0(2) . . ?
C67A Yb1 C79A 117.5(3) . . ?
C67A Yb1 C74A 144.6(3) . . ?
C67A Yb1 C77A 111.7(3) . . ?
C67A Yb1 C66A 30.46(14) . . ?
C67A Yb1 C70A 50.0(2) . . ?
C67A Yb1 C69A 49.9(2) . . ?
C67A Yb1 C68A 30.32(14) . . ?
N6 Yb2 N7 73.89(16) . . ?
N6 Yb2 C25 96.2(2) . . ?
N6 Yb2 C27 78.1(2) . . ?
N6 Yb2 C20 95.2(2) . . ?
N6 Yb2 C21 125.5(2) . . ?
N6 Yb2 C23 126.3(2) . . ?
N6 Yb2 C35 130.69(18) . . ?
N6 Yb2 C37 119.70(19) . . ?
N6 Yb2 C30 89.05(19) . . ?
N6 Yb2 C32 80.79(18) . . ?
N6 Yb2 C33 105.03(17) . . ?
N6 Yb2 C40 50.04(15) . . ?
N6 Yb2 C41 22.54(15) . . ?
N6 Yb2 C32A 83.3(2) . . ?
N6 Yb2 C33A 113.5(2) . . ?
N6 Yb2 C35A 130.6(2) . . ?
N6 Yb2 C37A 107.0(2) . . ?
N6 Yb2 C30A 79.7(2) . . ?
N6 Yb2 C25A 104.3(2) . . ?
N6 Yb2 C27A 82.34(19) . . ?
N6 Yb2 C20A 93.91(19) . . ?
N6 Yb2 C21A 125.03(19) . . ?
N6 Yb2 C23A 132.6(2) . . ?
N7 Yb2 C25 78.5(2) . . ?
N7 Yb2 C27 97.6(2) . . ?
N7 Yb2 C20 127.6(2) . . ?
N7 Yb2 C21 124.8(2) . . ?
N7 Yb2 C23 94.5(2) . . ?
N7 Yb2 C35 118.47(19) . . ?
N7 Yb2 C37 89.05(18) . . ?
N7 Yb2 C30 83.08(19) . . ?
N7 Yb2 C32 109.10(19) . . ?
N7 Yb2 C33 133.26(19) . . ?
N7 Yb2 C40 23.85(15) . . ?
N7 Yb2 C41 51.35(15) . . ?
N7 Yb2 C32A 118.6(2) . . ?
N7 Yb2 C33A 133.5(2) . . ?
N7 Yb2 C35A 107.6(2) . . ?
N7 Yb2 C37A 81.9(2) . . ?
N7 Yb2 C30A 88.1(2) . . ?
N7 Yb2 C25A 81.3(2) . . ?
N7 Yb2 C27A 95.7(2) . . ?
N7 Yb2 C20A 126.8(2) . . ?
N7 Yb2 C21A 130.3(2) . . ?
N7 Yb2 C23A 100.6(2) . . ?
C25 Yb2 C20 51.3(2) . . ?
C25 Yb2 C21 50.92(19) . . ?
C25 Yb2 C23 30.84(12) . . ?
C25 Yb2 C35 132.2(2) . . ?
C25 Yb2 C37 137.1(2) . . ?
C25 Yb2 C32 170.4(2) . . ?
C25 Yb2 C33 145.4(2) . . ?
C25 Yb2 C40 83.1(2) . . ?
C25 Yb2 C41 91.1(2) . . ?
C27 Yb2 C25 31.16(13) . . ?
C27 Yb2 C20 31.10(14) . . ?
C27 Yb2 C21 51.1(2) . . ?
C27 Yb2 C23 51.1(2) . . ?
C27 Yb2 C35 137.6(2) . . ?
C27 Yb2 C37 162.2(2) . . ?
C27 Yb2 C32 139.6(2) . . ?
C27 Yb2 C33 128.5(2) . . ?
C27 Yb2 C40 90.6(2) . . ?
C27 Yb2 C41 83.9(2) . . ?
C20 Yb2 C21 30.77(13) . . ?
C20 Yb2 C23 50.9(2) . . ?
C20 Yb2 C35 107.4(2) . . ?
C20 Yb2 C37 136.5(2) . . ?
C20 Yb2 C32 119.7(2) . . ?
C20 Yb2 C33 99.2(2) . . ?
C20 Yb2 C40 121.2(2) . . ?
C20 Yb2 C41 109.0(2) . . ?
C21 Yb2 C35 88.3(2) . . ?
C21 Yb2 C33 94.5(2) . . ?
C21 Yb2 C40 134.0(2) . . ?
C21 Yb2 C41 135.0(2) . . ?
C23 Yb2 C21 30.63(12) . . ?
C23 Yb2 C35 101.3(2) . . ?
C23 Yb2 C37 112.1(2) . . ?
C23 Yb2 C33 119.0(2) . . ?
C23 Yb2 C40 107.7(2) . . ?
C23 Yb2 C41 121.3(2) . . ?
C35 Yb2 C40 131.33(18) . . ?
C35 Yb2 C41 135.50(17) . . ?
C37 Yb2 C21 111.9(2) . . ?
C37 Yb2 C35 30.09(9) . . ?
C37 Yb2 C33 49.85(14) . . ?
C37 Yb2 C40 101.67(18) . . ?
C37 Yb2 C41 112.81(18) . . ?
C30 Yb2 C25 158.6(2) . . ?
C30 Yb2 C27 166.3(2) . . ?
C30 Yb2 C20 149.0(2) . . ?
C30 Yb2 C21 138.5(2) . . ?
C30 Yb2 C23 142.5(2) . . ?
C30 Yb2 C35 50.22(14) . . ?
C30 Yb2 C37 30.85(9) . . ?
C30 Yb2 C32 30.99(9) . . ?
C30 Yb2 C33 50.36(14) . . ?
C30 Yb2 C40 84.55(17) . . ?
C30 Yb2 C41 85.91(17) . . ?
C32 Yb2 C21 123.9(2) . . ?
C32 Yb2 C23 149.0(2) . . ?
C32 Yb2 C35 49.91(14) . . ?
C32 Yb2 C37 50.66(14) . . ?
C32 Yb2 C33 30.28(9) . . ?
C32 Yb2 C40 101.60(17) . . ?
C32 Yb2 C41 89.51(17) . . ?
C33 Yb2 C35 29.79(9) . . ?
C33 Yb2 C40 131.44(17) . . ?
C33 Yb2 C41 118.50(17) . . ?
C40 Yb2 C41 27.52(14) . . ?
C32A Yb2 C40 109.8(2) . . ?
C32A Yb2 C41 95.1(2) . . ?
C32A Yb2 C37A 51.54(19) . . ?
C32A Yb2 C30A 31.13(12) . . ?
C32A Yb2 C25A 160.1(2) . . ?
C32A Yb2 C27A 137.1(2) . . ?
C32A Yb2 C20A 110.8(2) . . ?
C32A Yb2 C21A 109.7(3) . . ?
C32A Yb2 C23A 134.3(3) . . ?
C33A Yb2 C40 136.2(2) . . ?
C33A Yb2 C41 126.3(2) . . ?
C33A Yb2 C32A 31.28(13) . . ?
C33A Yb2 C35A 31.36(13) . . ?
C33A Yb2 C37A 51.7(2) . . ?
C33A Yb2 C30A 51.61(19) . . ?
C33A Yb2 C25A 133.7(3) . . ?
C33A Yb2 C27A 130.4(2) . . ?
C33A Yb2 C20A 99.3(2) . . ?
C33A Yb2 C21A 85.0(3) . . ?
C33A Yb2 C23A 104.0(3) . . ?
C35A Yb2 C40 121.4(2) . . ?
C35A Yb2 C41 130.0(2) . . ?
C35A Yb2 C32A 51.7(2) . . ?
C35A Yb2 C37A 31.21(12) . . ?
C35A Yb2 C30A 51.57(19) . . ?
C35A Yb2 C25A 125.0(3) . . ?
C35A Yb2 C27A 143.4(2) . . ?
C35A Yb2 C20A 118.3(2) . . ?
C35A Yb2 C21A 92.5(3) . . ?
C35A Yb2 C23A 96.3(3) . . ?
C37A Yb2 C40 91.0(2) . . ?
C37A Yb2 C41 99.9(2) . . ?
C37A Yb2 C30A 31.11(12) . . ?
C37A Yb2 C25A 138.5(2) . . ?
C37A Yb2 C27A 169.1(2) . . ?
C37A Yb2 C20A 149.0(2) . . ?
C37A Yb2 C21A 123.1(3) . . ?
C37A Yb2 C23A 119.0(2) . . ?
C30A Yb2 C40 84.6(2) . . ?
C30A Yb2 C41 80.3(2) . . ?
C30A Yb2 C25A 167.1(2) . . ?
C30A Yb2 C27A 159.8(2) . . ?
C30A Yb2 C21A 136.6(2) . . ?
C30A Yb2 C23A 147.7(2) . . ?
C25A Yb2 C40 88.63(19) . . ?
C25A Yb2 C41 98.6(2) . . ?
C25A Yb2 C23A 30.57(10) . . ?
C27A Yb2 C40 90.83(18) . . ?
C27A Yb2 C41 86.60(18) . . ?
C27A Yb2 C25A 30.80(10) . . ?
C27A Yb2 C21A 51.27(18) . . ?
C27A Yb2 C23A 50.87(16) . . ?
C20A Yb2 C40 119.98(18) . . ?
C20A Yb2 C41 107.58(18) . . ?
C20A Yb2 C30A 141.5(2) . . ?
C20A Yb2 C25A 51.12(17) . . ?
C20A Yb2 C27A 31.19(12) . . ?
C20A Yb2 C21A 31.13(12) . . ?
C20A Yb2 C23A 51.05(17) . . ?
C21A Yb2 C40 138.8(2) . . ?
C21A Yb2 C41 137.0(2) . . ?
C21A Yb2 C25A 50.84(16) . . ?
C21A Yb2 C23A 30.70(11) . . ?
C23A Yb2 C40 115.2(2) . . ?
C23A Yb2 C41 129.1(2) . . ?
N2 Pd1 N3 80.50(19) . . ?
N11 Pd1 N2 173.8(2) . . ?
N11 Pd1 N3 96.1(2) . . ?
N11 Pd1 C59 88.8(2) . . ?
C59 Pd1 N2 94.2(2) . . ?
C59 Pd1 N3 173.8(2) . . ?
N9 Pd2 N8 79.82(18) . . ?
N10 Pd2 N8 96.7(2) . . ?
N10 Pd2 N9 174.1(2) . . ?
C53 Pd2 N8 173.4(3) . . ?
C53 Pd2 N9 93.8(3) . . ?
C53 Pd2 N10 89.5(3) . . ?
C13 N2 Pd1 110.2(4) . . ?
C13 N2 C60 104.7(5) . . ?
C60 N2 Pd1 143.5(4) . . ?
C14 N3 Pd1 110.2(4) . . ?
C14 N3 C16 117.2(5) . . ?
C16 N3 Pd1 132.5(3) . . ?
C5 N4 Yb1 129.7(4) . . ?
C14 N4 Yb1 115.8(4) . . ?
C14 N4 C5 112.5(5) . . ?
N4 C5 H5 118.1 . . ?
C15 C5 N4 123.7(6) . . ?
C15 C5 H5 118.1 . . ?
C19 N6 Yb2 130.2(4) . . ?
C41 N6 Yb2 116.0(3) . . ?
C41 N6 C19 112.8(5) . . ?
C40 N7 Yb2 111.9(4) . . ?
C40 N7 C47 101.8(5) . . ?
C47 N7 Yb2 146.1(4) . . ?
C17 N8 Pd2 132.0(4) . . ?
C41 N8 Pd2 111.1(4) . . ?
C41 N8 C17 116.9(5) . . ?
C40 N9 Pd2 112.2(4) . . ?
C40 N9 C42 103.7(5) . . ?
C42 N9 Pd2 143.1(4) . . ?
C48 N10 Pd2 117.5(4) . . ?
C52 N10 Pd2 124.0(5) . . ?
C52 N10 C48 118.5(6) . . ?
C54 N11 Pd1 118.9(4) . . ?
C54 N11 C58 118.4(6) . . ?
C58 N11 Pd1 122.7(5) . . ?
C13 N12 Yb1 110.5(4) . . ?
C13 N12 C65 103.3(5) . . ?
C65 N12 Yb1 145.7(4) . . ?
C7 C6 H6 121.3 . . ?
C7 C6 C11 117.5(11) . . ?
C11 C6 H6 121.3 . . ?
C6 C7 H7 119.7 . . ?
C8 C7 C6 120.5(10) . . ?
C8 C7 H7 119.7 . . ?
C7 C8 H8 119.1 . . ?
C7 C8 C9 121.9(10) . . ?
C9 C8 H8 119.1 . . ?
C8 C9 C10 121.9(12) . . ?
C8 C9 C12 116.7(11) . . ?
C12 C9 C10 121.4(12) . . ?
C9 C10 H10A 109.5 . . ?
C9 C10 H10B 109.5 . . ?
C9 C10 H10C 109.5 . . ?
H10A C10 H10B 109.5 . . ?
H10A C10 H10C 109.5 . . ?
H10B C10 H10C 109.5 . . ?
C6 C11 H11 118.9 . . ?
C12 C11 C6 122.2(11) . . ?
C12 C11 H11 118.9 . . ?
C9 C12 H12 119.4 . . ?
C11 C12 C9 121.2(10) . . ?
C11 C12 H12 119.4 . . ?
N2 C13 Yb1 160.2(4) . . ?
N2 C13 N12 115.6(6) . . ?
N2 C13 C14 120.6(5) . . ?
N12 C13 Yb1 45.5(3) . . ?
N12 C13 C14 123.7(5) . . ?
C14 C13 Yb1 78.6(3) . . ?
N3 C14 Yb1 170.1(5) . . ?
N3 C14 N4 129.0(6) . . ?
N3 C14 C13 115.1(5) . . ?
N4 C14 Yb1 41.6(3) . . ?
N4 C14 C13 115.8(5) . . ?
C13 C14 Yb1 74.3(3) . . ?
C5 C15 H15 120.2 . . ?
C5 C15 C16 119.5(6) . . ?
C16 C15 H15 120.2 . . ?
N3 C16 C15 109.3(5) . . ?
N3 C16 H16 108.3 . . ?
N3 C16 C17 111.3(5) . . ?
C15 C16 H16 108.3 . . ?
C15 C16 C17 111.1(5) . . ?
C17 C16 H16 108.3 . . ?
N8 C17 C16 111.2(4) . . ?
N8 C17 H17 108.2 . . ?
N8 C17 C18 108.8(5) . . ?
C16 C17 H17 108.2 . . ?
C18 C17 C16 112.0(5) . . ?
C18 C17 H17 108.2 . . ?
C17 C18 H18 120.0 . . ?
C19 C18 C17 119.9(5) . . ?
C19 C18 H18 120.0 . . ?
N6 C19 H19 118.4 . . ?
C18 C19 N6 123.2(5) . . ?
C18 C19 H19 118.4 . . ?
C27 C25 Yb2 73.8(3) . . ?
C27 C25 C26 126.0 . . ?
C23 C25 Yb2 76.0(3) . . ?
C23 C25 C27 108.1 . . ?
C23 C25 C26 126.0 . . ?
C26 C25 Yb2 116.3(3) . . ?
C25 C27 Yb2 75.0(3) . . ?
C25 C27 C20 108.0 . . ?
C25 C27 C28 126.0 . . ?
C20 C27 Yb2 75.5(3) . . ?
C20 C27 C28 126.0 . . ?
C28 C27 Yb2 115.7(3) . . ?
C27 C20 Yb2 73.4(3) . . ?
C27 C20 C21 108.0 . . ?
C27 C20 C29 126.0 . . ?
C21 C20 Yb2 75.9(3) . . ?
C21 C20 C29 126.0 . . ?
C29 C20 Yb2 116.8(3) . . ?
C20 C21 Yb2 73.4(3) . . ?
C20 C21 C22 126.0 . . ?
C23 C21 Yb2 74.4(3) . . ?
C23 C21 C20 107.9 . . ?
C23 C21 C22 126.0 . . ?
C22 C21 Yb2 118.1(3) . . ?
C25 C23 Yb2 73.2(3) . . ?
C25 C23 C21 108.0 . . ?
C25 C23 C24 126.1 . . ?
C21 C23 Yb2 75.0(3) . . ?
C21 C23 C24 125.9 . . ?
C24 C23 Yb2 117.8(3) . . ?
C25 C26 H26A 109.5 . . ?
C25 C26 H26B 109.5 . . ?
C25 C26 H26C 109.5 . . ?
H26A C26 H26B 109.5 . . ?
H26A C26 H26C 109.5 . . ?
H26B C26 H26C 109.5 . . ?
C27 C28 H28A 109.5 . . ?
C27 C28 H28B 109.5 . . ?
C27 C28 H28C 109.5 . . ?
H28A C28 H28B 109.5 . . ?
H28A C28 H28C 109.5 . . ?
H28B C28 H28C 109.5 . . ?
C20 C29 H29A 109.5 . . ?
C20 C29 H29B 109.5 . . ?
C20 C29 H29C 109.5 . . ?
H29A C29 H29B 109.5 . . ?
H29A C29 H29C 109.5 . . ?
H29B C29 H29C 109.5 . . ?
C21 C22 H22A 109.5 . . ?
C21 C22 H22B 109.5 . . ?
C21 C22 H22C 109.5 . . ?
H22A C22 H22B 109.5 . . ?
H22A C22 H22C 109.5 . . ?
H22B C22 H22C 109.5 . . ?
C23 C24 H24A 109.5 . . ?
C23 C24 H24B 109.5 . . ?
C23 C24 H24C 109.5 . . ?
H24A C24 H24B 109.5 . . ?
H24A C24 H24C 109.5 . . ?
H24B C24 H24C 109.5 . . ?
C37 C35 Yb2 72.19(19) . . ?
C37 C35 C36 126.0 . . ?
C33 C35 Yb2 74.66(18) . . ?
C33 C35 C37 108.1 . . ?
C33 C35 C36 126.0 . . ?
C36 C35 Yb2 119.05(19) . . ?
C35 C37 Yb2 77.7(2) . . ?
C35 C37 C30 108.0 . . ?
C35 C37 C38 126.0 . . ?
C30 C37 Yb2 72.3(2) . . ?
C30 C37 C38 126.0 . . ?
C38 C37 Yb2 116.02(18) . . ?
C37 C30 Yb2 76.8(2) . . ?
C37 C30 C32 108.1 . . ?
C37 C30 C31 126.0 . . ?
C32 C30 Yb2 75.98(19) . . ?
C32 C30 C31 126.0 . . ?
C31 C30 Yb2 113.6(2) . . ?
C30 C32 Yb2 73.03(19) . . ?
C30 C32 C33 107.9 . . ?
C30 C32 C39 126.0 . . ?
C33 C32 Yb2 77.9(2) . . ?
C33 C32 C39 126.0 . . ?
C39 C32 Yb2 115.21(19) . . ?
C35 C33 Yb2 75.55(18) . . ?
C35 C33 C32 108.0 . . ?
C35 C33 C34 126.0 . . ?
C32 C33 Yb2 71.8(2) . . ?
C32 C33 C34 126.0 . . ?
C34 C33 Yb2 118.56(18) . . ?
C35 C36 H36A 109.5 . . ?
C35 C36 H36B 109.5 . . ?
C35 C36 H36C 109.5 . . ?
H36A C36 H36B 109.5 . . ?
H36A C36 H36C 109.5 . . ?
H36B C36 H36C 109.5 . . ?
C37 C38 H38A 109.5 . . ?
C37 C38 H38B 109.5 . . ?
C37 C38 H38C 109.5 . . ?
H38A C38 H38B 109.5 . . ?
H38A C38 H38C 109.5 . . ?
H38B C38 H38C 109.5 . . ?
C30 C31 H31A 109.5 . . ?
C30 C31 H31B 109.5 . . ?
C30 C31 H31C 109.5 . . ?
H31A C31 H31B 109.5 . . ?
H31A C31 H31C 109.5 . . ?
H31B C31 H31C 109.5 . . ?
C32 C39 H39A 109.5 . . ?
C32 C39 H39B 109.5 . . ?
C32 C39 H39C 109.5 . . ?
H39A C39 H39B 109.5 . . ?
H39A C39 H39C 109.5 . . ?
H39B C39 H39C 109.5 . . ?
C33 C34 H34A 109.5 . . ?
C33 C34 H34B 109.5 . . ?
C33 C34 H34C 109.5 . . ?
H34A C34 H34B 109.5 . . ?
H34A C34 H34C 109.5 . . ?
H34B C34 H34C 109.5 . . ?
N7 C40 Yb2 44.2(3) . . ?
N7 C40 C41 122.5(5) . . ?
N9 C40 Yb2 161.3(4) . . ?
N9 C40 N7 117.4(5) . . ?
N9 C40 C41 120.1(5) . . ?
C41 C40 Yb2 78.3(3) . . ?
N6 C41 Yb2 41.4(3) . . ?
N6 C41 C40 115.5(5) . . ?
N8 C41 Yb2 170.8(4) . . ?
N8 C41 N6 129.3(5) . . ?
N8 C41 C40 115.1(5) . . ?
C40 C41 Yb2 74.1(3) . . ?
N9 C42 C43 131.6(6) . . ?
N9 C42 C47 107.3(5) . . ?
C47 C42 C43 121.1(6) . . ?
C42 C43 H43 121.4 . . ?
C44 C43 C42 117.2(7) . . ?
C44 C43 H43 121.4 . . ?
C43 C44 H44 119.3 . . ?
C43 C44 C45 121.4(6) . . ?
C45 C44 H44 119.3 . . ?
C44 C45 H45 118.7 . . ?
C46 C45 C44 122.6(6) . . ?
C46 C45 H45 118.7 . . ?
C45 C46 H46 121.7 . . ?
C45 C46 C47 116.5(7) . . ?
C47 C46 H46 121.7 . . ?
N7 C47 C42 109.7(5) . . ?
N7 C47 C46 129.2(6) . . ?
C42 C47 C46 121.1(6) . . ?
N10 C48 H48 119.0 . . ?
N10 C48 C49 121.9(7) . . ?
C49 C48 H48 119.0 . . ?
C48 C49 H49 120.5 . . ?
C50 C49 C48 119.0(7) . . ?
C50 C49 H49 120.5 . . ?
C49 C50 H50 120.5 . . ?
C49 C50 C51 119.0(7) . . ?
C51 C50 H50 120.5 . . ?
C50 C51 H51 120.5 . . ?
C52 C51 C50 119.0(7) . . ?
C52 C51 H51 120.5 . . ?
N10 C52 C51 122.6(7) . . ?
N10 C52 H52 118.7 . . ?
C51 C52 H52 118.7 . . ?
Pd2 C53 H53A 109.5 . . ?
Pd2 C53 H53B 109.5 . . ?
Pd2 C53 H53C 109.5 . . ?
H53A C53 H53B 109.5 . . ?
H53A C53 H53C 109.5 . . ?
H53B C53 H53C 109.5 . . ?
N11 C54 H54 118.8 . . ?
N11 C54 C55 122.3(7) . . ?
C55 C54 H54 118.8 . . ?
C54 C55 H55 120.3 . . ?
C54 C55 C56 119.5(7) . . ?
C56 C55 H55 120.3 . . ?
C55 C56 H56 121.0 . . ?
C57 C56 C55 118.1(6) . . ?
C57 C56 H56 121.0 . . ?
C56 C57 H57 120.0 . . ?
C58 C57 C56 120.0(7) . . ?
C58 C57 H57 120.0 . . ?
N11 C58 C57 121.7(7) . . ?
N11 C58 H58 119.2 . . ?
C57 C58 H58 119.2 . . ?
Pd1 C59 H59A 109.5 . . ?
Pd1 C59 H59B 109.5 . . ?
Pd1 C59 H59C 109.5 . . ?
H59A C59 H59B 109.5 . . ?
H59A C59 H59C 109.5 . . ?
H59B C59 H59C 109.5 . . ?
N2 C60 C61 131.8(6) . . ?
N2 C60 C65 107.6(5) . . ?
C61 C60 C65 120.6(6) . . ?
C60 C61 H61 121.1 . . ?
C62 C61 C60 117.9(6) . . ?
C62 C61 H61 121.1 . . ?
C61 C62 H62 119.2 . . ?
C61 C62 C63 121.6(6) . . ?
C63 C62 H62 119.2 . . ?
C62 C63 H63 119.6 . . ?
C64 C63 C62 120.8(6) . . ?
C64 C63 H63 119.6 . . ?
C63 C64 H64 120.6 . . ?
C63 C64 C65 118.8(6) . . ?
C65 C64 H64 120.6 . . ?
N12 C65 C60 108.8(5) . . ?
N12 C65 C64 131.0(6) . . ?
C64 C65 C60 120.2(6) . . ?
C69 C70 Yb1 75.34(16) . . ?
C69 C70 C66 108.0 . . ?
C69 C70 C71 126.0 . . ?
C66 C70 Yb1 73.52(17) . . ?
C66 C70 C71 126.0 . . ?
C71 C70 Yb1 117.18(16) . . ?
C70 C69 Yb1 73.69(16) . . ?
C70 C69 C68 108.0 . . ?
C70 C69 C1 126.0 . . ?
C68 C69 Yb1 74.18(16) . . ?
C68 C69 C1 126.0 . . ?
C1 C69 Yb1 118.07(16) . . ?
C69 C68 Yb1 74.91(17) . . ?
C69 C68 C72 126.0 . . ?
C67 C68 Yb1 73.40(17) . . ?
C67 C68 C69 108.0 . . ?
C67 C68 C72 126.0 . . ?
C72 C68 Yb1 117.70(16) . . ?
C68 C67 Yb1 75.49(17) . . ?
C68 C67 C66 108.0 . . ?
C68 C67 C2 126.0 . . ?
C66 C67 Yb1 74.05(16) . . ?
C66 C67 C2 126.0 . . ?
C2 C67 Yb1 116.53(16) . . ?
C70 C66 Yb1 75.25(17) . . ?
C70 C66 C67 108.0 . . ?
C70 C66 C73 126.0 . . ?
C67 C66 Yb1 74.61(17) . . ?
C67 C66 C73 126.0 . . ?
C73 C66 Yb1 116.21(16) . . ?
C70 C71 H71A 109.5 . . ?
C70 C71 H71B 109.5 . . ?
C70 C71 H71C 109.5 . . ?
H71A C71 H71B 109.5 . . ?
H71A C71 H71C 109.5 . . ?
H71B C71 H71C 109.5 . . ?
C69 C1 H1A 109.5 . . ?
C69 C1 H1B 109.5 . . ?
C69 C1 H1C 109.5 . . ?
H1A C1 H1B 109.5 . . ?
H1A C1 H1C 109.5 . . ?
H1B C1 H1C 109.5 . . ?
C68 C72 H72A 109.5 . . ?
C68 C72 H72B 109.5 . . ?
C68 C72 H72C 109.5 . . ?
H72A C72 H72B 109.5 . . ?
H72A C72 H72C 109.5 . . ?
H72B C72 H72C 109.5 . . ?
C67 C2 H2A 109.5 . . ?
C67 C2 H2B 109.5 . . ?
C67 C2 H2C 109.5 . . ?
H2A C2 H2B 109.5 . . ?
H2A C2 H2C 109.5 . . ?
H2B C2 H2C 109.5 . . ?
C66 C73 H73A 109.5 . . ?
C66 C73 H73B 109.5 . . ?
C66 C73 H73C 109.5 . . ?
H73A C73 H73B 109.5 . . ?
H73A C73 H73C 109.5 . . ?
H73B C73 H73C 109.5 . . ?
C75 C74 Yb1 73.9(2) . . ?
C75 C74 C79 108.0 . . ?
C75 C74 C83 126.0 . . ?
C79 C74 Yb1 77.1(2) . . ?
C79 C74 C83 126.0 . . ?
C83 C74 Yb1 115.2(2) . . ?
C74 C75 Yb1 74.6(2) . . ?
C74 C75 C76 108.0 . . ?
C74 C75 C82 126.0 . . ?
C76 C75 Yb1 76.8(2) . . ?
C76 C75 C82 126.0 . . ?
C82 C75 Yb1 114.8(2) . . ?
C75 C76 Yb1 72.1(2) . . ?
C75 C76 C81 126.0 . . ?
C77 C76 Yb1 76.5(2) . . ?
C77 C76 C75 108.0 . . ?
C77 C76 C81 126.0 . . ?
C81 C76 Yb1 117.3(2) . . ?
C76 C77 Yb1 72.9(2) . . ?
C76 C77 C78 126.0 . . ?
C79 C77 Yb1 73.6(2) . . ?
C79 C77 C76 108.0 . . ?
C79 C77 C78 126.0 . . ?
C78 C77 Yb1 119.35(19) . . ?
C74 C79 Yb1 71.9(2) . . ?
C74 C79 C80 126.0 . . ?
C77 C79 Yb1 76.0(2) . . ?
C77 C79 C74 108.0 . . ?
C77 C79 C80 126.0 . . ?
C80 C79 Yb1 118.1(2) . . ?
C74 C83 H83A 109.5 . . ?
C74 C83 H83B 109.5 . . ?
C74 C83 H83C 109.5 . . ?
H83A C83 H83B 109.5 . . ?
H83A C83 H83C 109.5 . . ?
H83B C83 H83C 109.5 . . ?
C75 C82 H82A 109.5 . . ?
C75 C82 H82B 109.5 . . ?
C75 C82 H82C 109.5 . . ?
H82A C82 H82B 109.5 . . ?
H82A C82 H82C 109.5 . . ?
H82B C82 H82C 109.5 . . ?
C76 C81 H81A 109.5 . . ?
C76 C81 H81B 109.5 . . ?
C76 C81 H81C 109.5 . . ?
H81A C81 H81B 109.5 . . ?
H81A C81 H81C 109.5 . . ?
H81B C81 H81C 109.5 . . ?
C77 C78 H78A 109.5 . . ?
C77 C78 H78B 109.5 . . ?
C77 C78 H78C 109.5 . . ?
H78A C78 H78B 109.5 . . ?
H78A C78 H78C 109.5 . . ?
H78B C78 H78C 109.5 . . ?
C79 C80 H80A 109.5 . . ?
C79 C80 H80B 109.5 . . ?
C79 C80 H80C 109.5 . . ?
H80A C80 H80B 109.5 . . ?
H80A C80 H80C 109.5 . . ?
H80B C80 H80C 109.5 . . ?
C89 C87 C86 120.0 . . ?
C88 C87 C89 113.6(17) . . ?
C88 C87 C86 126.1(17) . . ?
C87 C89 H89 120.0 . . ?
C90 C89 C87 120.0 . . ?
C90 C89 H89 120.0 . . ?
C89 C90 H90 120.0 . . ?
C84 C90 C89 120.0 . . ?
C84 C90 H90 120.0 . . ?
C90 C84 H84 120.0 . . ?
C85 C84 C90 120.0 . . ?
C85 C84 H84 120.0 . . ?
C84 C85 H85 120.0 . . ?
C86 C85 C84 120.0 . . ?
C86 C85 H85 120.0 . . ?
C87 C86 H86 120.0 . . ?
C85 C86 C87 120.0 . . ?
C85 C86 H86 120.0 . . ?
C87 C88 H88A 109.5 . . ?
C87 C88 H88B 109.5 . . ?
C87 C88 H88C 109.5 . . ?
H88A C88 H88B 109.5 . . ?
H88A C88 H88C 109.5 . . ?
H88B C88 H88C 109.5 . . ?
C33A C32A Yb2 73.8(3) . . ?
C33A C32A C39A 126.0 . . ?
C30A C32A Yb2 74.9(3) . . ?
C30A C32A C33A 108.0 . . ?
C30A C32A C39A 126.0 . . ?
C39A C32A Yb2 117.3(2) . . ?
C32A C33A Yb2 74.9(3) . . ?
C32A C33A C35A 108.0 . . ?
C32A C33A C34A 126.0 . . ?
C35A C33A Yb2 74.5(2) . . ?
C35A C33A C34A 126.0 . . ?
C34A C33A Yb2 116.7(3) . . ?
C33A C35A Yb2 74.2(3) . . ?
C33A C35A C36A 125.9 . . ?
C37A C35A Yb2 75.0(3) . . ?
C37A C35A C33A 108.0 . . ?
C37A C35A C36A 126.1 . . ?
C36A C35A Yb2 116.8(2) . . ?
C35A C37A Yb2 73.8(3) . . ?
C35A C37A C30A 108.0 . . ?
C35A C37A C38A 126.0 . . ?
C30A C37A Yb2 74.7(2) . . ?
C30A C37A C38A 126.0 . . ?
C38A C37A Yb2 117.5(3) . . ?
C32A C30A Yb2 74.0(3) . . ?
C32A C30A C37A 108.0 . . ?
C32A C30A C31A 126.0 . . ?
C37A C30A Yb2 74.2(2) . . ?
C37A C30A C31A 126.0 . . ?
C31A C30A Yb2 117.8(3) . . ?
C32A C39A H39D 109.5 . . ?
C32A C39A H39E 109.5 . . ?
C32A C39A H39F 109.5 . . ?
H39D C39A H39E 109.5 . . ?
H39D C39A H39F 109.5 . . ?
H39E C39A H39F 109.5 . . ?
C33A C34A H34D 109.5 . . ?
C33A C34A H34E 109.5 . . ?
C33A C34A H34F 109.5 . . ?
H34D C34A H34E 109.5 . . ?
H34D C34A H34F 109.5 . . ?
H34E C34A H34F 109.5 . . ?
C35A C36A H36D 109.5 . . ?
C35A C36A H36E 109.5 . . ?
C35A C36A H36F 109.5 . . ?
H36D C36A H36E 109.5 . . ?
H36D C36A H36F 109.5 . . ?
H36E C36A H36F 109.5 . . ?
C37A C38A H38D 109.5 . . ?
C37A C38A H38E 109.5 . . ?
C37A C38A H38F 109.5 . . ?
H38D C38A H38E 109.5 . . ?
H38D C38A H38F 109.5 . . ?
H38E C38A H38F 109.5 . . ?
C30A C31A H31D 109.5 . . ?
C30A C31A H31E 109.5 . . ?
C30A C31A H31F 109.5 . . ?
H31D C31A H31E 109.5 . . ?
H31D C31A H31F 109.5 . . ?
H31E C31A H31F 109.5 . . ?
C27A C25A Yb2 73.0(3) . . ?
C27A C25A C23A 108.0 . . ?
C27A C25A C26A 126.0 . . ?
C23A C25A Yb2 75.0(2) . . ?
C23A C25A C26A 126.0 . . ?
C26A C25A Yb2 118.1(3) . . ?
C25A C27A Yb2 76.2(2) . . ?
C25A C27A C20A 108.0 . . ?
C25A C27A C28A 126.0 . . ?
C20A C27A Yb2 73.6(2) . . ?
C20A C27A C28A 126.0 . . ?
C28A C27A Yb2 116.3(2) . . ?
C27A C20A Yb2 75.2(2) . . ?
C27A C20A C21A 108.0 . . ?
C27A C20A C29A 126.0 . . ?
C21A C20A Yb2 75.6(2) . . ?
C21A C20A C29A 126.0 . . ?
C29A C20A Yb2 115.5(2) . . ?
C20A C21A Yb2 73.3(2) . . ?
C20A C21A C22A 126.0 . . ?
C23A C21A Yb2 76.1(2) . . ?
C23A C21A C20A 108.0 . . ?
C23A C21A C22A 126.0 . . ?
C22A C21A Yb2 116.6(2) . . ?
C25A C23A Yb2 74.5(2) . . ?
C25A C23A C24A 126.0 . . ?
C21A C23A Yb2 73.2(3) . . ?
C21A C23A C25A 108.0 . . ?
C21A C23A C24A 126.0 . . ?
C24A C23A Yb2 118.2(2) . . ?
C25A C26A H26D 109.5 . . ?
C25A C26A H26E 109.5 . . ?
C25A C26A H26F 109.5 . . ?
H26D C26A H26E 109.5 . . ?
H26D C26A H26F 109.5 . . ?
H26E C26A H26F 109.5 . . ?
C27A C28A H28D 109.5 . . ?
C27A C28A H28E 109.5 . . ?
C27A C28A H28F 109.5 . . ?
H28D C28A H28E 109.5 . . ?
H28D C28A H28F 109.5 . . ?
H28E C28A H28F 109.5 . . ?
C20A C29A H29D 109.5 . . ?
C20A C29A H29E 109.5 . . ?
C20A C29A H29F 109.5 . . ?
H29D C29A H29E 109.5 . . ?
H29D C29A H29F 109.5 . . ?
H29E C29A H29F 109.5 . . ?
C21A C22A H22D 109.5 . . ?
C21A C22A H22E 109.5 . . ?
C21A C22A H22F 109.5 . . ?
H22D C22A H22E 109.5 . . ?
H22D C22A H22F 109.5 . . ?
H22E C22A H22F 109.5 . . ?
C23A C24A H24D 109.5 . . ?
C23A C24A H24E 109.5 . . ?
C23A C24A H24F 109.5 . . ?
H24D C24A H24E 109.5 . . ?
H24D C24A H24F 109.5 . . ?
H24E C24A H24F 109.5 . . ?
C74A C79A Yb1 74.2(2) . . ?
C74A C79A C80A 126.0 . . ?
C77A C79A Yb1 74.1(2) . . ?
C77A C79A C74A 108.0 . . ?
C77A C79A C80A 126.0 . . ?
C80A C79A Yb1 117.7(2) . . ?
C79A C74A Yb1 75.8(2) . . ?
C79A C74A C75A 108.0 . . ?
C79A C74A C83A 126.0 . . ?
C75A C74A Yb1 73.4(2) . . ?
C75A C74A C83A 125.9 . . ?
C83A C74A Yb1 116.9(2) . . ?
C74A C75A Yb1 76.2(3) . . ?
C74A C75A C82A 126.0 . . ?
C76A C75A Yb1 74.6(2) . . ?
C76A C75A C74A 108.0 . . ?
C76A C75A C82A 126.0 . . ?
C82A C75A Yb1 115.4(2) . . ?
C75A C76A Yb1 74.8(2) . . ?
C75A C76A C77A 108.0 . . ?
C75A C76A C81A 126.0 . . ?
C77A C76A Yb1 76.1(2) . . ?
C77A C76A C81A 126.0 . . ?
C81A C76A Yb1 115.3(3) . . ?
C79A C77A Yb1 75.8(3) . . ?
C79A C77A C76A 108.0 . . ?
C79A C77A C78A 126.0 . . ?
C76A C77A Yb1 73.4(2) . . ?
C76A C77A C78A 126.0 . . ?
C78A C77A Yb1 116.8(2) . . ?
C79A C80A H80D 109.5 . . ?
C79A C80A H80E 109.5 . . ?
C79A C80A H80F 109.5 . . ?
H80D C80A H80E 109.5 . . ?
H80D C80A H80F 109.5 . . ?
H80E C80A H80F 109.5 . . ?
C74A C83A H83D 109.5 . . ?
C74A C83A H83E 109.5 . . ?
C74A C83A H83F 109.5 . . ?
H83D C83A H83E 109.5 . . ?
H83D C83A H83F 109.5 . . ?
H83E C83A H83F 109.5 . . ?
C75A C82A H82D 109.5 . . ?
C75A C82A H82E 109.5 . . ?
C75A C82A H82F 109.5 . . ?
H82D C82A H82E 109.5 . . ?
H82D C82A H82F 109.5 . . ?
H82E C82A H82F 109.5 . . ?
C76A C81A H81D 109.5 . . ?
C76A C81A H81E 109.5 . . ?
C76A C81A H81F 109.5 . . ?
H81D C81A H81E 109.5 . . ?
H81D C81A H81F 109.5 . . ?
H81E C81A H81F 109.5 . . ?
C77A C78A H78D 109.5 . . ?
C77A C78A H78E 109.5 . . ?
C77A C78A H78F 109.5 . . ?
H78D C78A H78E 109.5 . . ?
H78D C78A H78F 109.5 . . ?
H78E C78A H78F 109.5 . . ?
C70A C66A Yb1 76.0(3) . . ?
C70A C66A C67A 108.0 . . ?
C70A C66A C73A 126.1 . . ?
C67A C66A Yb1 74.7(3) . . ?
C67A C66A C73A 125.9 . . ?
C73A C66A Yb1 115.5(3) . . ?
C66A C70A Yb1 73.8(3) . . ?
C66A C70A C69A 108.1 . . ?
C66A C70A C71A 126.0 . . ?
C69A C70A Yb1 75.6(3) . . ?
C69A C70A C71A 125.9 . . ?
C71A C70A Yb1 116.7(3) . . ?
C70A C69A Yb1 74.4(3) . . ?
C70A C69A C1A 126.1 . . ?
C68A C69A Yb1 74.2(3) . . ?
C68A C69A C70A 107.9 . . ?
C68A C69A C1A 126.0 . . ?
C1A C69A Yb1 117.4(3) . . ?
C69A C68A Yb1 75.7(3) . . ?
C69A C68A C67A 108.0 . . ?
C69A C68A C72A 126.0 . . ?
C67A C68A Yb1 73.8(3) . . ?
C67A C68A C72A 126.0 . . ?
C72A C68A Yb1 116.6(3) . . ?
C66A C67A Yb1 74.8(3) . . ?
C66A C67A C68A 107.9 . . ?
C66A C67A C2A 126.0 . . ?
C68A C67A Yb1 75.9(3) . . ?
C68A C67A C2A 126.0 . . ?
C2A C67A Yb1 115.4(3) . . ?
C66A C73A H73D 109.5 . . ?
C66A C73A H73E 109.5 . . ?
C66A C73A H73F 109.5 . . ?
H73D C73A H73E 109.5 . . ?
H73D C73A H73F 109.5 . . ?
H73E C73A H73F 109.5 . . ?
C70A C71A H71D 109.5 . . ?
C70A C71A H71E 109.5 . . ?
C70A C71A H71F 109.5 . . ?
H71D C71A H71E 109.5 . . ?
H71D C71A H71F 109.5 . . ?
H71E C71A H71F 109.5 . . ?
C69A C1A H1AA 109.5 . . ?
C69A C1A H1AB 109.5 . . ?
C69A C1A H1AC 109.5 . . ?
H1AA C1A H1AB 109.5 . . ?
H1AA C1A H1AC 109.5 . . ?
H1AB C1A H1AC 109.5 . . ?
C68A C72A H72D 109.5 . . ?
C68A C72A H72E 109.5 . . ?
C68A C72A H72F 109.5 . . ?
H72D C72A H72E 109.5 . . ?
H72D C72A H72F 109.5 . . ?
H72E C72A H72F 109.5 . . ?
C67A C2A H2AA 109.5 . . ?
C67A C2A H2AB 109.5 . . ?
C67A C2A H2AC 109.5 . . ?
H2AA C2A H2AB 109.5 . . ?
H2AA C2A H2AC 109.5 . . ?
H2AB C2A H2AC 109.5 . . ?
C4 C3 H3 120.0 . . ?
C94 C3 H3 120.0 . . ?
C94 C3 C4 119.9 . . ?
C3 C4 H4 120.0 . . ?
C91 C4 C3 120.0 . . ?
C91 C4 H4 120.0 . . ?
C4 C91 H91 120.0 . . ?
C4 C91 C92 120.0 . . ?
C92 C91 H91 120.0 . . ?
C91 C92 C95 123.9(16) . . ?
C93 C92 C91 120.0 . . ?
C93 C92 C95 115.9(17) . . ?
C92 C93 H93 120.0 . . ?
C92 C93 C94 119.9 . . ?
C94 C93 H93 120.0 . . ?
C3 C94 C93 120.1 . . ?
C3 C94 H94 120.0 . . ?
C93 C94 H94 120.0 . . ?
C92 C95 H95A 109.5 . . ?
C92 C95 H95B 109.5 . . ?
C92 C95 H95C 109.5 . . ?
H95A C95 H95B 109.5 . . ?
H95A C95 H95C 109.5 . . ?
H95B C95 H95C 109.5 . . ?
C91A C92A C93A 120.0 . . ?
C95A C92A C91A 118.6(16) . . ?
C95A C92A C93A 121.3(16) . . ?
C92A C91A H91A 120.0 . . ?
C92A C91A C4A 120.0 . . ?
C4A C91A H91A 120.0 . . ?
C91A C4A H4A 120.0 . . ?
C91A C4A C3A 120.0 . . ?
C3A C4A H4A 120.0 . . ?
C4A C3A H3A 120.0 . . ?
C94A C3A C4A 120.0 . . ?
C94A C3A H3A 120.0 . . ?
C3A C94A H94A 120.0 . . ?
C93A C94A C3A 120.0 . . ?
C93A C94A H94A 120.0 . . ?
C92A C93A H93A 120.0 . . ?
C94A C93A C92A 120.0 . . ?
C94A C93A H93A 120.0 . . ?
C92A C95A H95D 109.5 . . ?
C92A C95A H95E 109.5 . . ?
C92A C95A H95F 109.5 . . ?
H95D C95A H95E 109.5 . . ?
H95D C95A H95F 109.5 . . ?
H95E C95A H95F 109.5 . . ?
C89A C87A C86A 120.0 . . ?
C89A C87A C88A 127.3(15) . . ?
C86A C87A C88A 112.7(15) . . ?
C87A C89A H89A 120.0 . . ?
C90A C89A C87A 120.0 . . ?
C90A C89A H89A 120.0 . . ?
C89A C90A H90A 120.0 . . ?
C89A C90A C84A 120.0 . . ?
C84A C90A H90A 120.0 . . ?
C90A C84A H84A 120.0 . . ?
C90A C84A C85A 120.0 . . ?
C85A C84A H84A 120.0 . . ?
C84A C85A H85A 120.0 . . ?
C84A C85A C86A 120.0 . . ?
C86A C85A H85A 120.0 . . ?
C87A C86A H86A 120.0 . . ?
C85A C86A C87A 120.0 . . ?
C85A C86A H86A 120.0 . . ?
C87A C88A H88D 109.5 . . ?
C87A C88A H88E 109.5 . . ?
C87A C88A H88F 109.5 . . ?
H88D C88A H88E 109.5 . . ?
H88D C88A H88F 109.5 . . ?
H88E C88A H88F 109.5 . . ?

loop_
_geom_bond_atom_site_label_1
_geom_bond_atom_site_label_2
_geom_bond_distance
_geom_bond_site_symmetry_2
_geom_bond_publ_flag
Yb1 N4 2.317(5) . ?
Yb1 N12 2.353(5) . ?
Yb1 C13 3.090(6) . ?
Yb1 C14 3.146(5) . ?
Yb1 C70 2.636(5) . ?
Yb1 C69 2.657(5) . ?
Yb1 C68 2.648(5) . ?
Yb1 C67 2.621(5) . ?
Yb1 C66 2.614(5) . ?
Yb1 C74 2.617(7) . ?
Yb1 C75 2.609(6) . ?
Yb1 C76 2.669(6) . ?
Yb1 C77 2.716(7) . ?
Yb1 C79 2.684(8) . ?
Yb1 C79A 2.723(8) . ?
Yb1 C74A 2.703(9) . ?
Yb1 C75A 2.668(8) . ?
Yb1 C76A 2.666(7) . ?
Yb1 C77A 2.701(7) . ?
Yb1 C66A 2.673(10) . ?
Yb1 C70A 2.701(9) . ?
Yb1 C69A 2.716(9) . ?
Yb1 C68A 2.697(10) . ?
Yb1 C67A 2.671(10) . ?
Yb2 N6 2.318(5) . ?
Yb2 N7 2.324(5) . ?
Yb2 C25 2.643(9) . ?
Yb2 C27 2.628(10) . ?
Yb2 C20 2.655(10) . ?
Yb2 C21 2.687(9) . ?
Yb2 C23 2.679(8) . ?
Yb2 C35 2.755(6) . ?
Yb2 C37 2.684(6) . ?
Yb2 C30 2.627(6) . ?
Yb2 C32 2.665(6) . ?
Yb2 C33 2.743(6) . ?
Yb2 C40 3.091(6) . ?
Yb2 C41 3.148(6) . ?
Yb2 C32A 2.619(8) . ?
Yb2 C33A 2.606(9) . ?
Yb2 C35A 2.609(9) . ?
Yb2 C37A 2.624(8) . ?
Yb2 C30A 2.630(8) . ?
Yb2 C25A 2.689(7) . ?
Yb2 C27A 2.647(8) . ?
Yb2 C20A 2.627(9) . ?
Yb2 C21A 2.657(8) . ?
Yb2 C23A 2.695(7) . ?
Pd1 N2 2.035(5) . ?
Pd1 N3 2.151(5) . ?
Pd1 N11 2.027(5) . ?
Pd1 C59 2.032(6) . ?
Pd2 N8 2.175(5) . ?
Pd2 N9 2.030(5) . ?
Pd2 N10 2.026(5) . ?
Pd2 C53 2.022(6) . ?
N2 C13 1.338(7) . ?
N2 C60 1.376(8) . ?
N3 C14 1.316(7) . ?
N3 C16 1.467(7) . ?
N4 C5 1.395(8) . ?
N4 C14 1.346(7) . ?
C5 H5 0.9500 . ?
C5 C15 1.330(8) . ?
N6 C19 1.390(7) . ?
N6 C41 1.343(7) . ?
N7 C40 1.348(8) . ?
N7 C47 1.390(7) . ?
N8 C17 1.489(7) . ?
N8 C41 1.299(8) . ?
N9 C40 1.324(7) . ?
N9 C42 1.394(7) . ?
N10 C48 1.355(8) . ?
N10 C52 1.337(8) . ?
N11 C54 1.343(9) . ?
N11 C58 1.353(8) . ?
N12 C13 1.342(7) . ?
N12 C65 1.385(8) . ?
C6 H6 0.9500 . ?
C6 C7 1.369(15) . ?
C6 C11 1.384(15) . ?
C7 H7 0.9500 . ?
C7 C8 1.368(15) . ?
C8 H8 0.9500 . ?
C8 C9 1.383(15) . ?
C9 C10 1.503(17) . ?
C9 C12 1.386(15) . ?
C10 H10A 0.9800 . ?
C10 H10B 0.9800 . ?
C10 H10C 0.9800 . ?
C11 H11 0.9500 . ?
C11 C12 1.338(15) . ?
C12 H12 0.9500 . ?
C13 C14 1.465(9) . ?
C15 H15 0.9500 . ?
C15 C16 1.506(8) . ?
C16 H16 1.0000 . ?
C16 C17 1.583(9) . ?
C17 H17 1.0000 . ?
C17 C18 1.494(8) . ?
C18 H18 0.9500 . ?
C18 C19 1.341(8) . ?
C19 H19 0.9500 . ?
C25 C27 1.416(4) . ?
C25 C23 1.416(4) . ?
C25 C26 1.507(5) . ?
C27 C20 1.416(4) . ?
C27 C28 1.506(5) . ?
C20 C21 1.418(4) . ?
C20 C29 1.505(5) . ?
C21 C23 1.417(4) . ?
C21 C22 1.505(5) . ?
C23 C24 1.505(5) . ?
C26 H26A 0.9800 . ?
C26 H26B 0.9800 . ?
C26 H26C 0.9800 . ?
C28 H28A 0.9800 . ?
C28 H28B 0.9800 . ?
C28 H28C 0.9800 . ?
C29 H29A 0.9800 . ?
C29 H29B 0.9800 . ?
C29 H29C 0.9800 . ?
C22 H22A 0.9800 . ?
C22 H22B 0.9800 . ?
C22 H22C 0.9800 . ?
C24 H24A 0.9800 . ?
C24 H24B 0.9800 . ?
C24 H24C 0.9800 . ?
C35 C37 1.414(3) . ?
C35 C33 1.414(3) . ?
C35 C36 1.504(3) . ?
C37 C30 1.414(3) . ?
C37 C38 1.503(3) . ?
C30 C32 1.414(3) . ?
C30 C31 1.504(3) . ?
C32 C33 1.415(3) . ?
C32 C39 1.503(3) . ?
C33 C34 1.503(3) . ?
C36 H36A 0.9800 . ?
C36 H36B 0.9800 . ?
C36 H36C 0.9800 . ?
C38 H38A 0.9800 . ?
C38 H38B 0.9800 . ?
C38 H38C 0.9800 . ?
C31 H31A 0.9800 . ?
C31 H31B 0.9800 . ?
C31 H31C 0.9800 . ?
C39 H39A 0.9800 . ?
C39 H39B 0.9800 . ?
C39 H39C 0.9800 . ?
C34 H34A 0.9800 . ?
C34 H34B 0.9800 . ?
C34 H34C 0.9800 . ?
C40 C41 1.485(7) . ?
C42 C43 1.402(8) . ?
C42 C47 1.400(9) . ?
C43 H43 0.9500 . ?
C43 C44 1.379(9) . ?
C44 H44 0.9500 . ?
C44 C45 1.393(11) . ?
C45 H45 0.9500 . ?
C45 C46 1.373(9) . ?
C46 H46 0.9500 . ?
C46 C47 1.411(9) . ?
C48 H48 0.9500 . ?
C48 C49 1.387(9) . ?
C49 H49 0.9500 . ?
C49 C50 1.385(11) . ?
C50 H50 0.9500 . ?
C50 C51 1.386(12) . ?
C51 H51 0.9500 . ?
C51 C52 1.383(10) . ?
C52 H52 0.9500 . ?
C53 H53A 0.9800 . ?
C53 H53B 0.9800 . ?
C53 H53C 0.9800 . ?
C54 H54 0.9500 . ?
C54 C55 1.369(10) . ?
C55 H55 0.9500 . ?
C55 C56 1.383(11) . ?
C56 H56 0.9500 . ?
C56 C57 1.383(11) . ?
C57 H57 0.9500 . ?
C57 C58 1.365(9) . ?
C58 H58 0.9500 . ?
C59 H59A 0.9800 . ?
C59 H59B 0.9800 . ?
C59 H59C 0.9800 . ?
C60 C61 1.403(9) . ?
C60 C65 1.407(8) . ?
C61 H61 0.9500 . ?
C61 C62 1.380(9) . ?
C62 H62 0.9500 . ?
C62 C63 1.401(10) . ?
C63 H63 0.9500 . ?
C63 C64 1.372(9) . ?
C64 H64 0.9500 . ?
C64 C65 1.401(9) . ?
C70 C69 1.413(3) . ?
C70 C66 1.413(3) . ?
C70 C71 1.503(3) . ?
C69 C68 1.414(3) . ?
C69 C1 1.503(3) . ?
C68 C67 1.413(3) . ?
C68 C72 1.501(3) . ?
C67 C66 1.414(3) . ?
C67 C2 1.502(3) . ?
C66 C73 1.502(3) . ?
C71 H71A 0.9800 . ?
C71 H71B 0.9800 . ?
C71 H71C 0.9800 . ?
C1 H1A 0.9800 . ?
C1 H1B 0.9800 . ?
C1 H1C 0.9800 . ?
C72 H72A 0.9800 . ?
C72 H72B 0.9800 . ?
C72 H72C 0.9800 . ?
C2 H2A 0.9800 . ?
C2 H2B 0.9800 . ?
C2 H2C 0.9800 . ?
C73 H73A 0.9800 . ?
C73 H73B 0.9800 . ?
C73 H73C 0.9800 . ?
C74 C75 1.418(3) . ?
C74 C79 1.418(3) . ?
C74 C83 1.507(4) . ?
C75 C76 1.418(3) . ?
C75 C82 1.507(4) . ?
C76 C77 1.418(3) . ?
C76 C81 1.506(4) . ?
C77 C79 1.417(3) . ?
C77 C78 1.508(4) . ?
C79 C80 1.506(4) . ?
C83 H83A 0.9800 . ?
C83 H83B 0.9800 . ?
C83 H83C 0.9800 . ?
C82 H82A 0.9800 . ?
C82 H82B 0.9800 . ?
C82 H82C 0.9800 . ?
C81 H81A 0.9800 . ?
C81 H81B 0.9800 . ?
C81 H81C 0.9800 . ?
C78 H78A 0.9800 . ?
C78 H78B 0.9800 . ?
C78 H78C 0.9800 . ?
C80 H80A 0.9800 . ?
C80 H80B 0.9800 . ?
C80 H80C 0.9800 . ?
C87 C89 1.3900 . ?
C87 C86 1.3900 . ?
C87 C88 1.37(3) . ?
C89 H89 0.9500 . ?
C89 C90 1.3900 . ?
C90 H90 0.9500 . ?
C90 C84 1.3900 . ?
C84 H84 0.9500 . ?
C84 C85 1.3900 . ?
C85 H85 0.9500 . ?
C85 C86 1.3900 . ?
C86 H86 0.9500 . ?
C88 H88A 0.9800 . ?
C88 H88B 0.9800 . ?
C88 H88C 0.9800 . ?
C32A C33A 1.409(4) . ?
C32A C30A 1.409(4) . ?
C32A C39A 1.498(5) . ?
C33A C35A 1.409(4) . ?
C33A C34A 1.498(5) . ?
C35A C37A 1.408(4) . ?
C35A C36A 1.499(5) . ?
C37A C30A 1.409(4) . ?
C37A C38A 1.497(5) . ?
C30A C31A 1.497(5) . ?
C39A H39D 0.9800 . ?
C39A H39E 0.9800 . ?
C39A H39F 0.9800 . ?
C34A H34D 0.9800 . ?
C34A H34E 0.9800 . ?
C34A H34F 0.9800 . ?
C36A H36D 0.9800 . ?
C36A H36E 0.9800 . ?
C36A H36F 0.9800 . ?
C38A H38D 0.9800 . ?
C38A H38E 0.9800 . ?
C38A H38F 0.9800 . ?
C31A H31D 0.9800 . ?
C31A H31E 0.9800 . ?
C31A H31F 0.9800 . ?
C25A C27A 1.418(4) . ?
C25A C23A 1.419(4) . ?
C25A C26A 1.506(4) . ?
C27A C20A 1.418(4) . ?
C27A C28A 1.507(4) . ?
C20A C21A 1.418(4) . ?
C20A C29A 1.507(4) . ?
C21A C23A 1.417(4) . ?
C21A C22A 1.507(4) . ?
C23A C24A 1.507(4) . ?
C26A H26D 0.9800 . ?
C26A H26E 0.9800 . ?
C26A H26F 0.9800 . ?
C28A H28D 0.9800 . ?
C28A H28E 0.9800 . ?
C28A H28F 0.9800 . ?
C29A H29D 0.9800 . ?
C29A H29E 0.9800 . ?
C29A H29F 0.9800 . ?
C22A H22D 0.9800 . ?
C22A H22E 0.9800 . ?
C22A H22F 0.9800 . ?
C24A H24D 0.9800 . ?
C24A H24E 0.9800 . ?
C24A H24F 0.9800 . ?
C79A C74A 1.408(4) . ?
C79A C77A 1.408(4) . ?
C79A C80A 1.497(4) . ?
C74A C75A 1.408(4) . ?
C74A C83A 1.497(4) . ?
C75A C76A 1.408(4) . ?
C75A C82A 1.498(4) . ?
C76A C77A 1.409(4) . ?
C76A C81A 1.497(4) . ?
C77A C78A 1.496(4) . ?
C80A H80D 0.9800 . ?
C80A H80E 0.9800 . ?
C80A H80F 0.9800 . ?
C83A H83D 0.9800 . ?
C83A H83E 0.9800 . ?
C83A H83F 0.9800 . ?
C82A H82D 0.9800 . ?
C82A H82E 0.9800 . ?
C82A H82F 0.9800 . ?
C81A H81D 0.9800 . ?
C81A H81E 0.9800 . ?
C81A H81F 0.9800 . ?
C78A H78D 0.9800 . ?
C78A H78E 0.9800 . ?
C78A H78F 0.9800 . ?
C66A C70A 1.402(5) . ?
C66A C67A 1.404(5) . ?
C66A C73A 1.493(6) . ?
C70A C69A 1.404(5) . ?
C70A C71A 1.492(6) . ?
C69A C68A 1.403(5) . ?
C69A C1A 1.491(6) . ?
C68A C67A 1.404(5) . ?
C68A C72A 1.493(6) . ?
C67A C2A 1.492(6) . ?
C73A H73D 0.9800 . ?
C73A H73E 0.9800 . ?
C73A H73F 0.9800 . ?
C71A H71D 0.9800 . ?
C71A H71E 0.9800 . ?
C71A H71F 0.9800 . ?
C1A H1AA 0.9800 . ?
C1A H1AB 0.9800 . ?
C1A H1AC 0.9800 . ?
C72A H72D 0.9800 . ?
C72A H72E 0.9800 . ?
C72A H72F 0.9800 . ?
C2A H2AA 0.9800 . ?
C2A H2AB 0.9800 . ?
C2A H2AC 0.9800 . ?
C3 H3 0.9500 . ?
C3 C4 1.369(11) . ?
C3 C94 1.368(11) . ?
C4 H4 0.9500 . ?
C4 C91 1.368(11) . ?
C91 H91 0.9500 . ?
C91 C92 1.368(11) . ?
C92 C93 1.368(11) . ?
C92 C95 1.56(3) . ?
C93 H93 0.9500 . ?
C93 C94 1.369(11) . ?
C94 H94 0.9500 . ?
C95 H95A 0.9800 . ?
C95 H95B 0.9800 . ?
C95 H95C 0.9800 . ?
C92A C91A 1.3900 . ?
C92A C93A 1.3900 . ?
C92A C95A 1.36(3) . ?
C91A H91A 0.9500 . ?
C91A C4A 1.3900 . ?
C4A H4A 0.9500 . ?
C4A C3A 1.3900 . ?
C3A H3A 0.9500 . ?
C3A C94A 1.3900 . ?
C94A H94A 0.9500 . ?
C94A C93A 1.3900 . ?
C93A H93A 0.9500 . ?
C95A H95D 0.9800 . ?
C95A H95E 0.9800 . ?
C95A H95F 0.9800 . ?
C87A C89A 1.3900 . ?
C87A C86A 1.3900 . ?
C87A C88A 1.56(4) . ?
C89A H89A 0.9500 . ?
C89A C90A 1.3900 . ?
C90A H90A 0.9500 . ?
C90A C84A 1.3900 . ?
C84A H84A 0.9500 . ?
C84A C85A 1.3900 . ?
C85A H85A 0.9500 . ?
C85A C86A 1.3900 . ?
C86A H86A 0.9500 . ?
C88A H88D 0.9800 . ?
C88A H88E 0.9800 . ?
C88A H88F 0.9800 . ?

loop_
_geom_torsion_atom_site_label_1
_geom_torsion_atom_site_label_2
_geom_torsion_atom_site_label_3
_geom_torsion_atom_site_label_4
_geom_torsion
_geom_torsion_site_symmetry_1
_geom_torsion_site_symmetry_2
_geom_torsion_site_symmetry_3
_geom_torsion_site_symmetry_4
_geom_torsion_publ_flag
Yb1 N4 C5 C15 -175.1(5) . . . . ?
Yb1 N4 C14 N3 175.8(5) . . . . ?
Yb1 N4 C14 C13 -1.4(7) . . . . ?
Yb1 N12 C13 N2 -172.7(4) . . . . ?
Yb1 N12 C13 C14 8.1(7) . . . . ?
Yb1 N12 C65 C60 168.7(5) . . . . ?
Yb1 N12 C65 C64 -10.8(12) . . . . ?
Yb1 C13 C14 N3 -176.6(5) . . . . ?
Yb1 C13 C14 N4 1.0(5) . . . . ?
Yb1 C70 C69 C68 -66.80(17) . . . . ?
Yb1 C70 C69 C1 113.17(17) . . . . ?
Yb1 C70 C66 C67 68.04(17) . . . . ?
Yb1 C70 C66 C73 -111.91(17) . . . . ?
Yb1 C69 C68 C67 -66.52(17) . . . . ?
Yb1 C69 C68 C72 113.53(17) . . . . ?
Yb1 C68 C67 C66 -67.50(17) . . . . ?
Yb1 C68 C67 C2 112.47(17) . . . . ?
Yb1 C67 C66 C70 -68.47(17) . . . . ?
Yb1 C67 C66 C73 111.48(17) . . . . ?
Yb1 C74 C75 C76 70.2(2) . . . . ?
Yb1 C74 C75 C82 -109.7(2) . . . . ?
Yb1 C74 C79 C77 -68.1(2) . . . . ?
Yb1 C74 C79 C80 112.0(2) . . . . ?
Yb1 C75 C76 C77 68.8(2) . . . . ?
Yb1 C75 C76 C81 -111.2(2) . . . . ?
Yb1 C76 C77 C79 65.7(2) . . . . ?
Yb1 C76 C77 C78 -114.3(2) . . . . ?
Yb1 C77 C79 C74 65.3(2) . . . . ?
Yb1 C77 C79 C80 -114.7(2) . . . . ?
Yb1 C79A C74A C75A 66.9(2) . . . . ?
Yb1 C79A C74A C83A -113.1(2) . . . . ?
Yb1 C79A C77A C76A -67.0(2) . . . . ?
Yb1 C79A C77A C78A 113.0(2) . . . . ?
Yb1 C74A C75A C76A 68.5(2) . . . . ?
Yb1 C74A C75A C82A -111.5(2) . . . . ?
Yb1 C75A C76A C77A 69.6(3) . . . . ?
Yb1 C75A C76A C81A -110.4(3) . . . . ?
Yb1 C76A C77A C79A 68.6(3) . . . . ?
Yb1 C76A C77A C78A -111.4(3) . . . . ?
Yb1 C66A C70A C69A -68.4(3) . . . . ?
Yb1 C66A C70A C71A 111.5(3) . . . . ?
Yb1 C66A C67A C68A 69.3(3) . . . . ?
Yb1 C66A C67A C2A -110.6(3) . . . . ?
Yb1 C70A C69A C68A -67.2(3) . . . . ?
Yb1 C70A C69A C1A 112.8(3) . . . . ?
Yb1 C69A C68A C67A -67.3(3) . . . . ?
Yb1 C69A C68A C72A 112.7(3) . . . . ?
Yb1 C68A C67A C66A -68.6(3) . . . . ?
Yb1 C68A C67A C2A 111.4(3) . . . . ?
Yb2 N6 C19 C18 178.1(5) . . . . ?
Yb2 N6 C41 N8 179.6(5) . . . . ?
Yb2 N6 C41 C40 3.7(6) . . . . ?
Yb2 N7 C40 N9 -175.7(4) . . . . ?
Yb2 N7 C40 C41 3.7(7) . . . . ?
Yb2 N7 C47 C42 173.4(5) . . . . ?
Yb2 N7 C47 C46 -3.3(12) . . . . ?
Yb2 C25 C27 C20 -68.9(3) . . . . ?
Yb2 C25 C27 C28 111.1(3) . . . . ?
Yb2 C25 C23 C21 67.5(3) . . . . ?
Yb2 C25 C23 C24 -112.5(3) . . . . ?
Yb2 C27 C20 C21 -68.6(3) . . . . ?
Yb2 C27 C20 C29 111.4(3) . . . . ?
Yb2 C20 C21 C23 -66.9(3) . . . . ?
Yb2 C20 C21 C22 113.0(3) . . . . ?
Yb2 C21 C23 C25 -66.3(3) . . . . ?
Yb2 C21 C23 C24 113.7(3) . . . . ?
Yb2 C35 C37 C30 66.6(2) . . . . ?
Yb2 C35 C37 C38 -113.38(19) . . . . ?
Yb2 C35 C33 C32 -65.0(2) . . . . ?
Yb2 C35 C33 C34 115.0(2) . . . . ?
Yb2 C37 C30 C32 70.2(2) . . . . ?
Yb2 C37 C30 C31 -109.7(2) . . . . ?
Yb2 C30 C32 C33 70.8(2) . . . . ?
Yb2 C30 C32 C39 -109.2(2) . . . . ?
Yb2 C32 C33 C35 67.47(19) . . . . ?
Yb2 C32 C33 C34 -112.52(19) . . . . ?
Yb2 C40 C41 N6 -2.5(4) . . . . ?
Yb2 C40 C41 N8 -179.1(5) . . . . ?
Yb2 C32A C33A C35A 67.7(3) . . . . ?
Yb2 C32A C33A C34A -112.3(3) . . . . ?
Yb2 C32A C30A C37A -67.0(3) . . . . ?
Yb2 C32A C30A C31A 113.1(3) . . . . ?
Yb2 C33A C35A C37A 68.0(3) . . . . ?
Yb2 C33A C35A C36A -112.0(3) . . . . ?
Yb2 C35A C37A C30A 67.4(3) . . . . ?
Yb2 C35A C37A C38A -112.5(3) . . . . ?
Yb2 C37A C30A C32A 66.9(3) . . . . ?
Yb2 C37A C30A C31A -113.2(3) . . . . ?
Yb2 C25A C27A C20A -67.3(2) . . . . ?
Yb2 C25A C27A C28A 112.7(2) . . . . ?
Yb2 C25A C23A C21A 66.0(3) . . . . ?
Yb2 C25A C23A C24A -113.9(3) . . . . ?
Yb2 C27A C20A C21A -69.1(2) . . . . ?
Yb2 C27A C20A C29A 111.0(2) . . . . ?
Yb2 C20A C21A C23A -68.8(2) . . . . ?
Yb2 C20A C21A C22A 111.1(2) . . . . ?
Yb2 C21A C23A C25A -66.9(2) . . . . ?
Yb2 C21A C23A C24A 113.0(2) . . . . ?
Pd1 N2 C13 Yb1 152.9(11) . . . . ?
Pd1 N2 C13 N12 168.4(4) . . . . ?
Pd1 N2 C13 C14 -12.3(7) . . . . ?
Pd1 N2 C60 C61 18.6(13) . . . . ?
Pd1 N2 C60 C65 -162.7(6) . . . . ?
Pd1 N3 C14 N4 -163.2(6) . . . . ?
Pd1 N3 C14 C13 14.0(7) . . . . ?
Pd1 N3 C16 C15 144.2(4) . . . . ?
Pd1 N3 C16 C17 -92.7(6) . . . . ?
Pd1 N11 C54 C55 -178.0(5) . . . . ?
Pd1 N11 C58 C57 178.9(5) . . . . ?
Pd2 N8 C17 C16 -87.6(6) . . . . ?
Pd2 N8 C17 C18 148.6(4) . . . . ?
Pd2 N8 C41 N6 -165.4(5) . . . . ?
Pd2 N8 C41 C40 10.6(6) . . . . ?
Pd2 N9 C40 Yb2 162.1(10) . . . . ?
Pd2 N9 C40 N7 171.4(4) . . . . ?
Pd2 N9 C40 C41 -8.0(7) . . . . ?
Pd2 N9 C42 C43 12.1(12) . . . . ?
Pd2 N9 C42 C47 -167.6(5) . . . . ?
Pd2 N10 C48 C49 -178.9(5) . . . . ?
Pd2 N10 C52 C51 179.6(5) . . . . ?
N2 C13 C14 Yb1 174.9(6) . . . . ?
N2 C13 C14 N3 -1.7(9) . . . . ?
N2 C13 C14 N4 175.9(6) . . . . ?
N2 C60 C61 C62 180.0(7) . . . . ?
N2 C60 C65 N12 0.5(7) . . . . ?
N2 C60 C65 C64 -180.0(6) . . . . ?
N3 C16 C17 N8 95.9(5) . . . . ?
N3 C16 C17 C18 -142.1(5) . . . . ?
N4 C5 C15 C16 -8.2(10) . . . . ?
C5 N4 C14 Yb1 -165.3(7) . . . . ?
C5 N4 C14 N3 10.5(9) . . . . ?
C5 N4 C14 C13 -166.7(5) . . . . ?
C5 C15 C16 N3 28.9(8) . . . . ?
C5 C15 C16 C17 -94.3(7) . . . . ?
N7 C40 C41 Yb2 -2.6(5) . . . . ?
N7 C40 C41 N6 -5.2(8) . . . . ?
N7 C40 C41 N8 178.3(5) . . . . ?
N8 C17 C18 C19 28.0(8) . . . . ?
N9 C40 C41 Yb2 176.8(5) . . . . ?
N9 C40 C41 N6 174.2(5) . . . . ?
N9 C40 C41 N8 -2.3(8) . . . . ?
N9 C42 C43 C44 -178.7(6) . . . . ?
N9 C42 C47 N7 0.7(7) . . . . ?
N9 C42 C47 C46 177.7(6) . . . . ?
N10 C48 C49 C50 -0.6(11) . . . . ?
N11 C54 C55 C56 -0.3(11) . . . . ?
N12 C13 C14 Yb1 -5.9(5) . . . . ?
N12 C13 C14 N3 177.5(6) . . . . ?
N12 C13 C14 N4 -4.9(9) . . . . ?
C6 C7 C8 C9 -0.1(14) . . . . ?
C6 C11 C12 C9 0.1(15) . . . . ?
C7 C6 C11 C12 -0.8(14) . . . . ?
C7 C8 C9 C10 -178.4(10) . . . . ?
C7 C8 C9 C12 -0.5(13) . . . . ?
C8 C9 C12 C11 0.6(14) . . . . ?
C10 C9 C12 C11 178.5(10) . . . . ?
C11 C6 C7 C8 0.8(14) . . . . ?
C13 N2 C60 C61 -178.7(7) . . . . ?
C13 N2 C60 C65 0.1(7) . . . . ?
C13 N12 C65 C60 -0.9(7) . . . . ?
C13 N12 C65 C64 179.6(7) . . . . ?
C14 N3 C16 C15 -30.4(7) . . . . ?
C14 N3 C16 C17 92.7(6) . . . . ?
C14 N4 C5 C15 -12.4(9) . . . . ?
C15 C16 C17 N8 -142.1(5) . . . . ?
C15 C16 C17 C18 -20.1(7) . . . . ?
C16 N3 C14 N4 12.5(10) . . . . ?
C16 N3 C14 C13 -170.2(5) . . . . ?
C16 C17 C18 C19 -95.3(7) . . . . ?
C17 N8 C41 N6 14.6(9) . . . . ?
C17 N8 C41 C40 -169.5(5) . . . . ?
C17 C18 C19 N6 -6.4(9) . . . . ?
C19 N6 C41 Yb2 -170.2(7) . . . . ?
C19 N6 C41 N8 9.5(9) . . . . ?
C19 N6 C41 C40 -166.5(5) . . . . ?
C25 C27 C20 Yb2 68.6(3) . . . . ?
C25 C27 C20 C21 0.0 . . . . ?
C25 C27 C20 C29 180.0 . . . . ?
C27 C25 C23 Yb2 -67.4(3) . . . . ?
C27 C25 C23 C21 0.0 . . . . ?
C27 C25 C23 C24 -180.0 . . . . ?
C27 C20 C21 Yb2 66.9(3) . . . . ?
C27 C20 C21 C23 0.0 . . . . ?
C27 C20 C21 C22 180.0 . . . . ?
C20 C21 C23 Yb2 66.3(3) . . . . ?
C20 C21 C23 C25 0.0 . . . . ?
C20 C21 C23 C24 180.0 . . . . ?
C23 C25 C27 Yb2 68.9(3) . . . . ?
C23 C25 C27 C20 0.0 . . . . ?
C23 C25 C27 C28 -179.9 . . . . ?
C26 C25 C27 Yb2 -111.1(3) . . . . ?
C26 C25 C27 C20 -180.0 . . . . ?
C26 C25 C27 C28 0.1 . . . . ?
C26 C25 C23 Yb2 112.5(3) . . . . ?
C26 C25 C23 C21 180.0 . . . . ?
C26 C25 C23 C24 0.0 . . . . ?
C28 C27 C20 Yb2 -111.5(3) . . . . ?
C28 C27 C20 C21 179.9 . . . . ?
C28 C27 C20 C29 -0.1 . . . . ?
C29 C20 C21 Yb2 -113.0(3) . . . . ?
C29 C20 C21 C23 -180.0 . . . . ?
C29 C20 C21 C22 0.0 . . . . ?
C22 C21 C23 Yb2 -113.7(3) . . . . ?
C22 C21 C23 C25 -180.0 . . . . ?
C22 C21 C23 C24 0.0 . . . . ?
C35 C37 C30 Yb2 -70.2(2) . . . . ?
C35 C37 C30 C32 0.0 . . . . ?
C35 C37 C30 C31 -180.0 . . . . ?
C37 C35 C33 Yb2 65.0(2) . . . . ?
C37 C35 C33 C32 0.0 . . . . ?
C37 C35 C33 C34 180.0 . . . . ?
C37 C30 C32 Yb2 -70.8(2) . . . . ?
C37 C30 C32 C33 0.0 . . . . ?
C37 C30 C32 C39 180.0 . . . . ?
C30 C32 C33 Yb2 -67.49(19) . . . . ?
C30 C32 C33 C35 0.0 . . . . ?
C30 C32 C33 C34 180.0 . . . . ?
C33 C35 C37 Yb2 -66.6(2) . . . . ?
C33 C35 C37 C30 0.0 . . . . ?
C33 C35 C37 C38 -180.0 . . . . ?
C36 C35 C37 Yb2 113.40(19) . . . . ?
C36 C35 C37 C30 -180.0 . . . . ?
C36 C35 C37 C38 0.0 . . . . ?
C36 C35 C33 Yb2 -115.0(2) . . . . ?
C36 C35 C33 C32 180.0 . . . . ?
C36 C35 C33 C34 0.0 . . . . ?
C38 C37 C30 Yb2 109.7(2) . . . . ?
C38 C37 C30 C32 180.0 . . . . ?
C38 C37 C30 C31 0.0 . . . . ?
C31 C30 C32 Yb2 109.2(2) . . . . ?
C31 C30 C32 C33 180.0 . . . . ?
C31 C30 C32 C39 0.0 . . . . ?
C39 C32 C33 Yb2 112.52(19) . . . . ?
C39 C32 C33 C35 180.0 . . . . ?
C39 C32 C33 C34 0.0 . . . . ?
C40 N7 C47 C42 -0.9(7) . . . . ?
C40 N7 C47 C46 -177.6(6) . . . . ?
C40 N9 C42 C43 179.5(7) . . . . ?
C40 N9 C42 C47 -0.2(6) . . . . ?
C41 N6 C19 C18 -13.5(9) . . . . ?
C41 N8 C17 C16 92.5(6) . . . . ?
C41 N8 C17 C18 -31.4(7) . . . . ?
C42 N9 C40 Yb2 -9.7(15) . . . . ?
C42 N9 C40 N7 -0.4(7) . . . . ?
C42 N9 C40 C41 -179.9(5) . . . . ?
C42 C43 C44 C45 1.2(10) . . . . ?
C43 C42 C47 N7 -179.0(6) . . . . ?
C43 C42 C47 C46 -2.0(9) . . . . ?
C43 C44 C45 C46 -2.2(11) . . . . ?
C44 C45 C46 C47 1.1(10) . . . . ?
C45 C46 C47 N7 177.4(6) . . . . ?
C45 C46 C47 C42 1.0(9) . . . . ?
C47 N7 C40 Yb2 176.6(6) . . . . ?
C47 N7 C40 N9 0.8(7) . . . . ?
C47 N7 C40 C41 -179.8(5) . . . . ?
C47 C42 C43 C44 0.9(10) . . . . ?
C48 N10 C52 C51 0.3(10) . . . . ?
C48 C49 C50 C51 -0.1(11) . . . . ?
C49 C50 C51 C52 0.9(11) . . . . ?
C50 C51 C52 N10 -1.0(11) . . . . ?
C52 N10 C48 C49 0.5(10) . . . . ?
C54 N11 C58 C57 0.4(10) . . . . ?
C54 C55 C56 C57 -0.8(11) . . . . ?
C55 C56 C57 C58 1.7(11) . . . . ?
C56 C57 C58 N11 -1.5(11) . . . . ?
C58 N11 C54 C55 0.5(10) . . . . ?
C60 N2 C13 Yb1 -16.3(15) . . . . ?
C60 N2 C13 N12 -0.7(7) . . . . ?
C60 N2 C13 C14 178.5(6) . . . . ?
C60 C61 C62 C63 -1.4(11) . . . . ?
C61 C60 C65 N12 179.5(6) . . . . ?
C61 C60 C65 C64 -1.0(10) . . . . ?
C61 C62 C63 C64 1.0(11) . . . . ?
C62 C63 C64 C65 -0.6(11) . . . . ?
C63 C64 C65 N12 180.0(7) . . . . ?
C63 C64 C65 C60 0.6(10) . . . . ?
C65 N12 C13 Yb1 173.7(6) . . . . ?
C65 N12 C13 N2 1.1(7) . . . . ?
C65 N12 C13 C14 -178.1(6) . . . . ?
C65 C60 C61 C62 1.4(10) . . . . ?
C70 C69 C68 Yb1 66.47(17) . . . . ?
C70 C69 C68 C67 0.0 . . . . ?
C70 C69 C68 C72 -180.0 . . . . ?
C69 C70 C66 Yb1 -68.07(17) . . . . ?
C69 C70 C66 C67 0.0 . . . . ?
C69 C70 C66 C73 -180.0 . . . . ?
C69 C68 C67 Yb1 67.53(17) . . . . ?
C69 C68 C67 C66 0.0 . . . . ?
C69 C68 C67 C2 180.0 . . . . ?
C68 C67 C66 Yb1 68.47(17) . . . . ?
C68 C67 C66 C70 0.0 . . . . ?
C68 C67 C66 C73 179.9 . . . . ?
C66 C70 C69 Yb1 66.84(17) . . . . ?
C66 C70 C69 C68 0.0 . . . . ?
C66 C70 C69 C1 -180.0 . . . . ?
C71 C70 C69 Yb1 -113.18(17) . . . . ?
C71 C70 C69 C68 -180.0 . . . . ?
C71 C70 C69 C1 0.0 . . . . ?
C71 C70 C66 Yb1 111.96(17) . . . . ?
C71 C70 C66 C67 180.0 . . . . ?
C71 C70 C66 C73 0.0 . . . . ?
C1 C69 C68 Yb1 -113.50(17) . . . . ?
C1 C69 C68 C67 180.0 . . . . ?
C1 C69 C68 C72 0.0 . . . . ?
C72 C68 C67 Yb1 -112.52(17) . . . . ?
C72 C68 C67 C66 180.0 . . . . ?
C72 C68 C67 C2 0.0 . . . . ?
C2 C67 C66 Yb1 -111.51(17) . . . . ?
C2 C67 C66 C70 -180.0 . . . . ?
C2 C67 C66 C73 0.0 . . . . ?
C74 C75 C76 Yb1 -68.7(2) . . . . ?
C74 C75 C76 C77 0.0 . . . . ?
C74 C75 C76 C81 -179.9 . . . . ?
C75 C74 C79 Yb1 68.1(2) . . . . ?
C75 C74 C79 C77 0.0 . . . . ?
C75 C74 C79 C80 -179.9 . . . . ?
C75 C76 C77 Yb1 -65.8(2) . . . . ?
C75 C76 C77 C79 0.0 . . . . ?
C75 C76 C77 C78 180.0 . . . . ?
C76 C77 C79 Yb1 -65.3(2) . . . . ?
C76 C77 C79 C74 0.0 . . . . ?
C76 C77 C79 C80 180.0 . . . . ?
C79 C74 C75 Yb1 -70.3(2) . . . . ?
C79 C74 C75 C76 -0.1 . . . . ?
C79 C74 C75 C82 -180.0 . . . . ?
C83 C74 C75 Yb1 109.8(2) . . . . ?
C83 C74 C75 C76 -180.0 . . . . ?
C83 C74 C75 C82 0.1 . . . . ?
C83 C74 C79 Yb1 -112.0(2) . . . . ?
C83 C74 C79 C77 180.0 . . . . ?
C83 C74 C79 C80 0.0 . . . . ?
C82 C75 C76 Yb1 111.2(2) . . . . ?
C82 C75 C76 C77 179.9 . . . . ?
C82 C75 C76 C81 0.0 . . . . ?
C81 C76 C77 Yb1 114.2(2) . . . . ?
C81 C76 C77 C79 179.9 . . . . ?
C81 C76 C77 C78 -0.1 . . . . ?
C78 C77 C79 Yb1 114.7(2) . . . . ?
C78 C77 C79 C74 180.0 . . . . ?
C78 C77 C79 C80 0.0 . . . . ?
C87 C89 C90 C84 0.0 . . . . ?
C89 C87 C86 C85 0.0 . . . . ?
C89 C90 C84 C85 0.0 . . . . ?
C90 C84 C85 C86 0.0 . . . . ?
C84 C85 C86 C87 0.0 . . . . ?
C86 C87 C89 C90 0.0 . . . . ?
C88 C87 C89 C90 -174.1(19) . . . . ?
C88 C87 C86 C85 173(2) . . . . ?
C32A C33A C35A Yb2 -68.0(3) . . . . ?
C32A C33A C35A C37A 0.0 . . . . ?
C32A C33A C35A C36A -180.0 . . . . ?
C33A C32A C30A Yb2 67.0(3) . . . . ?
C33A C32A C30A C37A 0.0 . . . . ?
C33A C32A C30A C31A -179.9 . . . . ?
C33A C35A C37A Yb2 -67.4(3) . . . . ?
C33A C35A C37A C30A 0.0 . . . . ?
C33A C35A C37A C38A -180.0 . . . . ?
C35A C37A C30A Yb2 -66.8(3) . . . . ?
C35A C37A C30A C32A 0.0 . . . . ?
C35A C37A C30A C31A 179.9 . . . . ?
C30A C32A C33A Yb2 -67.7(3) . . . . ?
C30A C32A C33A C35A 0.0 . . . . ?
C30A C32A C33A C34A -180.0 . . . . ?
C39A C32A C33A Yb2 112.3(3) . . . . ?
C39A C32A C33A C35A -180.0 . . . . ?
C39A C32A C33A C34A 0.0 . . . . ?
C39A C32A C30A Yb2 -113.0(3) . . . . ?
C39A C32A C30A C37A 180.0 . . . . ?
C39A C32A C30A C31A 0.1 . . . . ?
C34A C33A C35A Yb2 112.0(3) . . . . ?
C34A C33A C35A C37A 180.0 . . . . ?
C34A C33A C35A C36A 0.0 . . . . ?
C36A C35A C37A Yb2 112.5(3) . . . . ?
C36A C35A C37A C30A 179.9 . . . . ?
C36A C35A C37A C38A 0.0 . . . . ?
C38A C37A C30A Yb2 113.1(3) . . . . ?
C38A C37A C30A C32A 180.0 . . . . ?
C38A C37A C30A C31A -0.1 . . . . ?
C25A C27A C20A Yb2 69.1(2) . . . . ?
C25A C27A C20A C21A -0.1 . . . . ?
C25A C27A C20A C29A -180.0 . . . . ?
C27A C25A C23A Yb2 -66.1(3) . . . . ?
C27A C25A C23A C21A 0.0 . . . . ?
C27A C25A C23A C24A -179.9 . . . . ?
C27A C20A C21A Yb2 68.9(2) . . . . ?
C27A C20A C21A C23A 0.0 . . . . ?
C27A C20A C21A C22A 179.9 . . . . ?
C20A C21A C23A Yb2 66.9(2) . . . . ?
C20A C21A C23A C25A 0.0 . . . . ?
C20A C21A C23A C24A 179.9 . . . . ?
C23A C25A C27A Yb2 67.4(2) . . . . ?
C23A C25A C27A C20A 0.1 . . . . ?
C23A C25A C27A C28A -179.9 . . . . ?
C26A C25A C27A Yb2 -112.7(2) . . . . ?
C26A C25A C27A C20A 180.0 . . . . ?
C26A C25A C27A C28A 0.0 . . . . ?
C26A C25A C23A Yb2 114.0(3) . . . . ?
C26A C25A C23A C21A -179.9 . . . . ?
C26A C25A C23A C24A 0.2 . . . . ?
C28A C27A C20A Yb2 -111.0(2) . . . . ?
C28A C27A C20A C21A 179.9 . . . . ?
C28A C27A C20A C29A 0.0 . . . . ?
C29A C20A C21A Yb2 -111.2(2) . . . . ?
C29A C20A C21A C23A 179.9 . . . . ?
C29A C20A C21A C22A -0.2 . . . . ?
C22A C21A C23A Yb2 -113.0(2) . . . . ?
C22A C21A C23A C25A -179.9 . . . . ?
C22A C21A C23A C24A 0.0 . . . . ?
C79A C74A C75A Yb1 -68.5(2) . . . . ?
C79A C74A C75A C76A 0.0 . . . . ?
C79A C74A C75A C82A 180.0 . . . . ?
C74A C79A C77A Yb1 67.0(2) . . . . ?
C74A C79A C77A C76A 0.0 . . . . ?
C74A C79A C77A C78A 180.0 . . . . ?
C74A C75A C76A Yb1 -69.5(3) . . . . ?
C74A C75A C76A C77A 0.0 . . . . ?
C74A C75A C76A C81A -180.0 . . . . ?
C75A C76A C77A Yb1 -68.6(3) . . . . ?
C75A C76A C77A C79A 0.0 . . . . ?
C75A C76A C77A C78A -180.0 . . . . ?
C77A C79A C74A Yb1 -66.9(2) . . . . ?
C77A C79A C74A C75A 0.0 . . . . ?
C77A C79A C74A C83A 179.9 . . . . ?
C80A C79A C74A Yb1 113.1(2) . . . . ?
C80A C79A C74A C75A 180.0 . . . . ?
C80A C79A C74A C83A 0.0 . . . . ?
C80A C79A C77A Yb1 -113.0(2) . . . . ?
C80A C79A C77A C76A -180.0 . . . . ?
C80A C79A C77A C78A 0.0 . . . . ?
C83A C74A C75A Yb1 111.6(2) . . . . ?
C83A C74A C75A C76A -180.0 . . . . ?
C83A C74A C75A C82A 0.0 . . . . ?
C82A C75A C76A Yb1 110.5(3) . . . . ?
C82A C75A C76A C77A -180.0 . . . . ?
C82A C75A C76A C81A 0.0 . . . . ?
C81A C76A C77A Yb1 111.4(3) . . . . ?
C81A C76A C77A C79A 180.0 . . . . ?
C81A C76A C77A C78A 0.0 . . . . ?
C66A C70A C69A Yb1 67.2(3) . . . . ?
C66A C70A C69A C68A -0.1 . . . . ?
C66A C70A C69A C1A -180.0 . . . . ?
C70A C66A C67A Yb1 -69.4(3) . . . . ?
C70A C66A C67A C68A -0.1 . . . . ?
C70A C66A C67A C2A 180.0 . . . . ?
C70A C69A C68A Yb1 67.3(3) . . . . ?
C70A C69A C68A C67A 0.0 . . . . ?
C70A C69A C68A C72A -180.0 . . . . ?
C69A C68A C67A Yb1 68.6(3) . . . . ?
C69A C68A C67A C66A 0.0 . . . . ?
C69A C68A C67A C2A 180.0 . . . . ?
C67A C66A C70A Yb1 68.5(3) . . . . ?
C67A C66A C70A C69A 0.1 . . . . ?
C67A C66A C70A C71A 180.0 . . . . ?
C73A C66A C70A Yb1 -111.6(3) . . . . ?
C73A C66A C70A C69A 180.0 . . . . ?
C73A C66A C70A C71A -0.1 . . . . ?
C73A C66A C67A Yb1 110.7(3) . . . . ?
C73A C66A C67A C68A -180.0 . . . . ?
C73A C66A C67A C2A 0.1 . . . . ?
C71A C70A C69A Yb1 -112.7(3) . . . . ?
C71A C70A C69A C68A -180.0 . . . . ?
C71A C70A C69A C1A 0.1 . . . . ?
C1A C69A C68A Yb1 -112.7(3) . . . . ?
C1A C69A C68A C67A 179.9 . . . . ?
C1A C69A C68A C72A -0.1 . . . . ?
C72A C68A C67A Yb1 -111.4(3) . . . . ?
C72A C68A C67A C66A -180.0 . . . . ?
C72A C68A C67A C2A 0.0 . . . . ?
C3 C4 C91 C92 0.1 . . . . ?
C4 C3 C94 C93 0.0 . . . . ?
C4 C91 C92 C93 -0.1 . . . . ?
C4 C91 C92 C95 -175(2) . . . . ?
C91 C92 C93 C94 0.1 . . . . ?
C92 C93 C94 C3 0.0 . . . . ?
C94 C3 C4 C91 -0.1 . . . . ?
C95 C92 C93 C94 176(2) . . . . ?
C92A C91A C4A C3A 0.0 . . . . ?
C91A C92A C93A C94A 0.0 . . . . ?
C91A C4A C3A C94A 0.0 . . . . ?
C4A C3A C94A C93A 0.0 . . . . ?
C3A C94A C93A C92A 0.0 . . . . ?
C93A C92A C91A C4A 0.0 . . . . ?
C95A C92A C91A C4A -176.4(17) . . . . ?
C95A C92A C93A C94A 176.3(17) . . . . ?
C87A C89A C90A C84A 0.0 . . . . ?
C89A C87A C86A C85A 0.0 . . . . ?
C89A C90A C84A C85A 0.0 . . . . ?
C90A C84A C85A C86A 0.0 . . . . ?
C84A C85A C86A C87A 0.0 . . . . ?
C86A C87A C89A C90A 0.0 . . . . ?
C88A C87A C89A C90A -179(2) . . . . ?
C88A C87A C86A C85A 179.4(18) . . . . ?
